data_7030940
loop_
_publ_author_name
'Zamora, Matthew T.'
'Johnson, Kevin R. D.'
'H\"anninen, Mikko M'
'Hayes, Paul G.'

_publ_section_title
;
 Differences in the cyclometalation reactivity of
 bisphosphinimine-supported organo-rare earth complexes.
;
_journal_issue 28
_journal_name_full 'Dalton transactions (Cambridge, England : 2003)'
_journal_page_first 10739
_journal_page_last 10750
_journal_paper_doi 10.1039/c4dt00863d
_journal_volume 43
_journal_year 2014
_chemical_formula_moiety 'C92 H88 Lu N6 P4, C24 B F20'
_chemical_formula_sum 'C116 H88 B F20 Lu N6 P4'
_chemical_formula_weight 2255.58
_chemical_name_systematic
;
 ?
;
_space_group_crystal_system orthorhombic
_space_group_IT_number 61
_space_group_name_Hall '-P 2ac 2ab'
_space_group_name_H-M_alt 'P b c a'
_symmetry_space_group_name_Hall '-P 2ac 2ab'
_symmetry_space_group_name_H-M 'P b c a'
_atom_sites_solution_hydrogens geom
_atom_sites_solution_primary direct
_audit_creation_date 2014-03-06
_audit_creation_method
;
Olex2 1.2
(compiled 2014.02.28 svn.r2899 for OlexSys, GUI svn.r4781)
;
_cell_angle_alpha 90
_cell_angle_beta 90
_cell_angle_gamma 90
_cell_formula_units_Z 8
_cell_length_a 21.649(5)
_cell_length_b 22.032(5)
_cell_length_c 45.231(10)
_cell_measurement_reflns_used 9801
_cell_measurement_temperature 173
_cell_measurement_theta_max 26.334
_cell_measurement_theta_min 2.261
_cell_volume 21574(8)
_computing_data_reduction 'SAINT v8.34A (Bruker, 2013)'
_computing_molecular_graphics 'Olex2 (Dolomanov et al., 2009)'
_computing_publication_material 'Olex2 (Dolomanov et al., 2009)'
_computing_structure_refinement 'ShelXL (Sheldrick, 2008)'
_computing_structure_solution 'ShelXS (Sheldrick, 2008)'
_diffrn_ambient_temperature 173
_diffrn_measured_fraction_theta_full 0.999
_diffrn_measured_fraction_theta_max 0.999
_diffrn_measurement_device_type 'Bruker APEX-II CCD'
_diffrn_measurement_method '\f and \w scans'
_diffrn_radiation_type MoK\a
_diffrn_radiation_wavelength 0.71073
_diffrn_reflns_av_R_equivalents 0.0524
_diffrn_reflns_av_unetI/netI 0.0226
_diffrn_reflns_Laue_measured_fraction_full 0.999
_diffrn_reflns_Laue_measured_fraction_max 0.999
_diffrn_reflns_limit_h_max 27
_diffrn_reflns_limit_h_min -27
_diffrn_reflns_limit_k_max 27
_diffrn_reflns_limit_k_min -27
_diffrn_reflns_limit_l_max 56
_diffrn_reflns_limit_l_min -56
_diffrn_reflns_number 295374
_diffrn_reflns_point_group_measured_fraction_full 0.999
_diffrn_reflns_point_group_measured_fraction_max 0.999
_diffrn_reflns_theta_full 26.000
_diffrn_reflns_theta_max 25.999
_diffrn_reflns_theta_min 1.597
_diffrn_standards_number 0
_exptl_absorpt_coefficient_mu 1.060
_exptl_absorpt_correction_T_max 0.7454
_exptl_absorpt_correction_T_min 0.6890
_exptl_absorpt_correction_type multi-scan
_exptl_absorpt_process_details
;
SADABS-2012/1 (Bruker,2012) was used for absorption correction.
wR2(int) was 0.0661 before and 0.0494 after correction.
The Ratio of minimum to maximum transmission is 0.9243.
The \l/2 correction factor is 0.0015.
;
_exptl_crystal_colour colourless
_exptl_crystal_colour_primary colourless
_exptl_crystal_density_diffrn 1.389
_exptl_crystal_description prsim
_exptl_crystal_F_000 9136
_exptl_crystal_size_max 0.36
_exptl_crystal_size_mid 0.15
_exptl_crystal_size_min 0.15
_refine_diff_density_max 0.428
_refine_diff_density_min -0.380
_refine_diff_density_rms 0.062
_refine_ls_extinction_method none
_refine_ls_goodness_of_fit_ref 1.047
_refine_ls_hydrogen_treatment constr
_refine_ls_matrix_type full
_refine_ls_number_parameters 1371
_refine_ls_number_reflns 21194
_refine_ls_number_restraints 51
_refine_ls_restrained_S_all 1.080
_refine_ls_R_factor_all 0.0406
_refine_ls_R_factor_gt 0.0285
_refine_ls_shift/su_max 0.009
_refine_ls_shift/su_mean 0.000
_refine_ls_structure_factor_coef Fsqd
_refine_ls_weighting_details 'w=1/[\s^2^(Fo^2^)+(0.0274P)^2^+23.4200P] where P=(Fo^2^+2Fc^2^)/3'
_refine_ls_weighting_scheme calc
_refine_ls_wR_factor_gt 0.0646
_refine_ls_wR_factor_ref 0.0686
_reflns_Friedel_coverage 0.000
_reflns_number_gt 17241
_reflns_number_total 21194
_reflns_threshold_expression 'I > 2\s(I)'
_cod_data_source_file c4dt00863d1.cif
_cod_data_source_block 5_ph12017_0m
_cod_depositor_comments 'Adding full bibliography for 7030936--7030940.cif.'
_cod_database_code 7030940
_shelx_space_group_comment
;
The symmetry employed for this shelxl refinement is uniquely defined
by the following loop, which should always be used as a source of
symmetry information in preference to the above space-group names.
They are only intended as comments.
;
_olex2_refinement_description
;
1. Fixed Uiso
 At 1.2 times of:
  All C(H) groups
 At 1.5 times of:
  All C(H,H,H) groups
2. Restrained distances
 C71-C70 = C70-C69 = C72-C67
 1.39 with sigma of 0.005
3. Uiso/Uaniso restraints and constraints
Uanis(C37) \\sim Ueq, Uanis(C36) \\sim Ueq, Uanis(C46B) \\sim Ueq, Uanis(C44B)
\\sim Ueq, Uanis(C46) \\sim Ueq, Uanis(C45) \\sim Ueq, Uanis(C45B) \\sim Ueq:
with sigma of 0.005 and sigma for terminal atoms of 0.005
Uanis(C96) \\sim Ueq: with sigma of 0.003 and sigma for terminal atoms of 0.005
4. Others
 Sof(C46B)=Sof(H46A)=Sof(H46B)=Sof(H46C)=Sof(C44B)=Sof(H44B)=Sof(C45B)=
 Sof(H45D)=Sof(H45E)=Sof(H45F)=1-FVAR(1)
 Sof(C45)=Sof(H45A)=Sof(H45B)=Sof(H45C)=Sof(C44)=Sof(H44)=Sof(C46)=Sof(H46D)=
 Sof(H46E)=Sof(H46F)=FVAR(1)
5.a Ternary CH refined with riding coordinates:
 C85(H85), C35(H35), C44B(H44B), C44(H44), C94(H94)
5.b Aromatic/amide H refined with riding coordinates:
 C89(H89), C18(H18), C43(H43), C80(H80), C2(H2), C81(H81), C28(H28), C66(H66),
 C93(H93), C3(H3), C30(H30), C40(H40), C72(H72), C56(H56), C27(H27), C76(H76),
 C19(H19), C83(H83), C57(H57), C90(H90), C39(H39), C84(H84), C26(H26), C21(H21),
  C24(H24), C31(H31), C22(H22), C60(H60), C64(H64), C77(H77), C63(H63),
 C42(H42), C62(H62), C12(H12), C25(H25), C6(H6), C53(H53), C52(H52), C70(H70),
 C65(H65), C71(H71), C68(H68), C78(H78), C92(H92), C8(H8), C7(H7), C14(H14),
 C9(H9), C10(H10), C16(H16), C74(H74), C58(H58), C69(H69), C75(H75), C13(H13),
 C59(H59), C20(H20), C34(H34), C33(H33), C15(H15)
5.c Idealised Me refined as rotating group:
 C86(H86A,H86B,H86C), C87(H87A,H87B,H87C), C45(H45A,H45B,H45C), C46B(H46A,H46B,
 H46C), C37(H37A,H37B,H37C), C36(H36A,H36B,H36C), C46(H46D,H46E,H46F),
 C45B(H45D,H45E,H45F), C95(H95A,H95B,H95C), C96(H96A,H96B,H96C)
;

loop_
_space_group_symop_operation_xyz
'x, y, z'
'-x+1/2, -y, z+1/2'
'x+1/2, -y+1/2, -z'
'-x, y+1/2, -z+1/2'
'-x, -y, -z'
'x-1/2, y, -z-1/2'
'-x-1/2, y-1/2, z'
'x, -y-1/2, z-1/2'

loop_
_atom_site_label
_atom_site_type_symbol
_atom_site_fract_x
_atom_site_fract_y
_atom_site_fract_z
_atom_site_U_iso_or_equiv
_atom_site_adp_type
_atom_site_occupancy
_atom_site_site_symmetry_order
_atom_site_calc_flag
_atom_site_refinement_flags_posn
_atom_site_refinement_flags_adp
_atom_site_refinement_flags_occupancy
_atom_site_disorder_assembly
_atom_site_disorder_group
Lu1 Lu 0.31836(2) 0.33426(2) 0.62888(2) 0.01624(3) Uani 1 1 d . . . . .
P2 P 0.22118(3) 0.42094(3) 0.67299(2) 0.01888(12) Uani 1 1 d . . . . .
P12 P 0.24324(3) 0.25237(3) 0.57395(2) 0.02078(13) Uani 1 1 d . . . . .
P11 P 0.39114(3) 0.21142(3) 0.66346(2) 0.02000(13) Uani 1 1 d . . . . .
P1 P 0.41141(3) 0.45283(3) 0.60428(2) 0.02228(13) Uani 1 1 d . . . . .
C89 C 0.21551(12) 0.42192(11) 0.58134(5) 0.0253(5) Uani 1 1 d . . . . .
H89 H 0.2097 0.4208 0.6021 0.030 Uiso 1 1 calc R . . . .
F1 F 0.24017(8) 0.50292(7) 0.41575(3) 0.0405(4) Uani 1 1 d . . . . .
F11 F 0.15595(8) 0.69349(7) 0.40598(4) 0.0394(4) Uani 1 1 d . . . . .
F10 F 0.08665(8) 0.67279(8) 0.35554(4) 0.0462(4) Uani 1 1 d . . . . .
F5 F 0.27946(8) 0.70339(7) 0.37858(3) 0.0392(4) Uani 1 1 d . . . . .
N1 N 0.31667(9) 0.43856(9) 0.63858(4) 0.0183(4) Uani 1 1 d . . . . .
F20 F 0.29982(7) 0.49295(8) 0.36347(4) 0.0414(4) Uani 1 1 d . . . . .
F15 F 0.11465(8) 0.48063(7) 0.39323(4) 0.0419(4) Uani 1 1 d . . . . .
C1 C 0.34963(11) 0.48290(11) 0.62444(5) 0.0214(5) Uani 1 1 d . . . . .
C23 C 0.14443(10) 0.44339(11) 0.66387(5) 0.0212(5) Uani 1 1 d . . . . .
F17 F 0.09487(9) 0.44486(9) 0.30153(4) 0.0571(5) Uani 1 1 d . . . . .
C18 C 0.18256(12) 0.42937(12) 0.73176(5) 0.0288(6) Uani 1 1 d . . . . .
H18 H 0.1426 0.4185 0.7249 0.035 Uiso 1 1 calc R . . . .
F6 F 0.28945(7) 0.62018(8) 0.33138(3) 0.0382(4) Uani 1 1 d . . . . .
C118 C 0.10517(13) 0.53736(13) 0.40506(6) 0.0339(6) Uani 1 1 d . . . . .
F7 F 0.28986(9) 0.70678(9) 0.28984(4) 0.0584(5) Uani 1 1 d . . . . .
C43 C 0.17558(13) 0.25963(13) 0.66029(6) 0.0353(6) Uani 1 1 d . . . . .
H43 H 0.1732 0.2644 0.6395 0.042 Uiso 1 1 calc R . . . .
C5 C 0.47981(12) 0.46620(13) 0.62537(5) 0.0294(6) Uani 1 1 d . . . . .
F14 F 0.02821(9) 0.48828(10) 0.43300(4) 0.0628(6) Uani 1 1 d . . . . .
F4 F 0.37398(8) 0.71190(8) 0.41340(4) 0.0531(5) Uani 1 1 d . . . . .
C80 C 0.37638(12) 0.30534(12) 0.71958(5) 0.0265(5) Uani 1 1 d . . . . .
H80 H 0.3472 0.2740 0.7233 0.032 Uiso 1 1 calc R . . . .
N12 N 0.37272(9) 0.28356(9) 0.66572(4) 0.0208(4) Uani 1 1 d . . . . .
F13 F 0.00192(9) 0.59791(11) 0.45999(4) 0.0657(6) Uani 1 1 d . . . . .
F2 F 0.33680(9) 0.51375(9) 0.45113(4) 0.0561(5) Uani 1 1 d . . . . .
F3 F 0.40599(8) 0.61780(9) 0.44977(4) 0.0594(5) Uani 1 1 d . . . . .
F18 F 0.19296(10) 0.36849(9) 0.29734(5) 0.0651(6) Uani 1 1 d . . . . .
C2 C 0.32634(12) 0.54144(12) 0.63048(6) 0.0304(6) Uani 1 1 d . . . . .
H2 H 0.3418 0.5791 0.6234 0.036 Uiso 1 1 calc R . . . .
N3 N 0.23923(9) 0.35202(9) 0.66258(4) 0.0206(4) Uani 1 1 d . . . . .
C61 C 0.37075(11) 0.16506(11) 0.69513(5) 0.0232(5) Uani 1 1 d . . . . .
C81 C 0.40109(12) 0.33798(12) 0.74294(5) 0.0305(6) Uani 1 1 d . . . . .
H81 H 0.3891 0.3277 0.7625 0.037 Uiso 1 1 calc R . . . .
F8 F 0.18914(11) 0.77778(9) 0.28066(4) 0.0673(6) Uani 1 1 d . . . . .
N2 N 0.39486(9) 0.38081(9) 0.60084(4) 0.0234(4) Uani 1 1 d . . . . .
C28 C 0.12058(11) 0.49885(11) 0.67408(5) 0.0247(5) Uani 1 1 d . . . . .
H28 H 0.1434 0.5224 0.6879 0.030 Uiso 1 1 calc R . . . .
C73 C 0.16304(11) 0.23874(11) 0.57920(5) 0.0241(5) Uani 1 1 d . . . . .
C66 C 0.30944(12) 0.15282(12) 0.69988(6) 0.0297(6) Uani 1 1 d . . . . .
H66 H 0.2793 0.1669 0.6862 0.036 Uiso 1 1 calc R . . . .
F12 F 0.06758(8) 0.70018(9) 0.44581(4) 0.0515(5) Uani 1 1 d . . . . .
C103 C 0.32218(14) 0.55992(14) 0.43265(6) 0.0373(7) Uani 1 1 d . . . . .
C93 C 0.25671(13) 0.37935(12) 0.53719(5) 0.0298(6) Uani 1 1 d . . . . .
H93 H 0.2797 0.3490 0.5271 0.036 Uiso 1 1 calc R . . . .
C3 C 0.27615(12) 0.53229(12) 0.64890(6) 0.0297(6) Uani 1 1 d . . . . .
H3 H 0.2499 0.5626 0.6570 0.036 Uiso 1 1 calc R . . . .
C108 C 0.23810(13) 0.65390(12) 0.32802(6) 0.0324(6) Uani 1 1 d . . . . .
F19 F 0.29508(9) 0.39557(9) 0.32867(5) 0.0626(6) Uani 1 1 d . . . . .
C30 C 0.42008(13) 0.35073(13) 0.54934(6) 0.0332(6) Uani 1 1 d . . . . .
H30 H 0.3979 0.3847 0.5419 0.040 Uiso 1 1 calc R . . . .
C104 C 0.35712(13) 0.61249(15) 0.43211(6) 0.0383(7) Uani 1 1 d . . . . .
F9 F 0.08897(9) 0.75921(9) 0.31451(4) 0.0632(6) Uani 1 1 d . . . . .
C40 C 0.18301(15) 0.24166(13) 0.72020(6) 0.0394(7) Uani 1 1 d . . . . .
H40 H 0.1866 0.2360 0.7410 0.047 Uiso 1 1 calc R . . . .
B1 B 0.19564(13) 0.58838(14) 0.37234(6) 0.0275(6) Uani 1 1 d . . . . .
C113 C 0.13907(12) 0.58762(13) 0.39625(5) 0.0287(6) Uani 1 1 d . . . . .
N13 N 0.26396(9) 0.32054(9) 0.58436(4) 0.0217(4) Uani 1 1 d . . . . .
C72 C 0.31713(13) 0.21943(14) 0.52753(6) 0.0385(7) Uani 1 1 d D . . . .
H72 H 0.3499 0.2218 0.5415 0.046 Uiso 1 1 calc R . . . .
C56 C 0.49261(13) 0.16126(13) 0.63522(6) 0.0349(6) Uani 1 1 d . . . . .
H56 H 0.4638 0.1395 0.6234 0.042 Uiso 1 1 calc R . . . .
C107 C 0.18909(12) 0.64282(13) 0.34674(5) 0.0290(6) Uani 1 1 d . . . . .
C4 C 0.27172(11) 0.46913(11) 0.65332(5) 0.0201(5) Uani 1 1 d . . . . .
C115 C 0.07963(13) 0.64559(15) 0.43256(6) 0.0381(7) Uani 1 1 d . . . . .
C27 C 0.06474(11) 0.51901(12) 0.66423(6) 0.0292(6) Uani 1 1 d . . . . .
H27 H 0.0485 0.5566 0.6710 0.035 Uiso 1 1 calc R . . . .
C76 C 0.04070(14) 0.21724(15) 0.58906(8) 0.0545(9) Uani 1 1 d . . . . .
H76 H -0.0019 0.2102 0.5927 0.065 Uiso 1 1 calc R . . . .
C109 C 0.23941(15) 0.69848(14) 0.30635(6) 0.0412(7) Uani 1 1 d . . . . .
C91 C 0.20186(13) 0.47636(12) 0.53493(6) 0.0311(6) Uani 1 1 d . . . . .
C19 C 0.19271(14) 0.43704(14) 0.76178(6) 0.0378(7) Uani 1 1 d . . . . .
H19 H 0.1600 0.4306 0.7754 0.045 Uiso 1 1 calc R . . . .
C83 C 0.45717(13) 0.39995(13) 0.71014(6) 0.0354(7) Uani 1 1 d . . . . .
H83 H 0.4840 0.4332 0.7065 0.042 Uiso 1 1 calc R . . . .
C116 C 0.04653(13) 0.59447(17) 0.43965(6) 0.0448(8) Uani 1 1 d . . . . .
C38 C 0.20958(11) 0.30062(11) 0.67687(5) 0.0223(5) Uani 1 1 d . . . . .
C121 C 0.14543(14) 0.45710(14) 0.31724(6) 0.0393(7) Uani 1 1 d . . . . .
C17 C 0.22992(11) 0.43741(11) 0.71181(5) 0.0221(5) Uani 1 1 d . . . . .
C112 C 0.13959(13) 0.67957(13) 0.34057(6) 0.0353(6) Uani 1 1 d . . . . .
C29 C 0.42491(11) 0.34207(11) 0.57972(5) 0.0249(5) Uani 1 1 d . . . . .
C57 C 0.55443(14) 0.15502(15) 0.63026(7) 0.0472(8) Uani 1 1 d . . . . .
H57 H 0.5690 0.1285 0.6152 0.057 Uiso 1 1 calc R . . . .
C101 C 0.25601(12) 0.60048(12) 0.39378(5) 0.0270(6) Uani 1 1 d . . . . .
C90 C 0.19405(12) 0.47214(12) 0.56539(6) 0.0298(6) Uani 1 1 d . . . . .
H90 H 0.1737 0.5041 0.5756 0.036 Uiso 1 1 calc R . . . .
C114 C 0.12463(12) 0.64111(13) 0.41155(6) 0.0327(6) Uani 1 1 d . . . . .
C67 C 0.25746(11) 0.22984(11) 0.53631(5) 0.0265(6) Uani 1 1 d D . . . .
C105 C 0.34123(13) 0.65965(14) 0.41360(6) 0.0353(6) Uani 1 1 d . . . . .
C39 C 0.21420(13) 0.28957(12) 0.70709(6) 0.0311(6) Uani 1 1 d . . . . .
H39 H 0.2392 0.3153 0.7189 0.037 Uiso 1 1 calc R . . . .
C11 C 0.42039(13) 0.49626(12) 0.57054(6) 0.0310(6) Uani 1 1 d . . . . .
C84 C 0.43336(13) 0.36727(12) 0.68626(6) 0.0318(6) Uani 1 1 d . . . . .
H84 H 0.4442 0.3787 0.6667 0.038 Uiso 1 1 calc R . . . .
C26 C 0.03205(12) 0.48425(14) 0.64428(6) 0.0358(7) Uani 1 1 d . . . . .
H26 H -0.0065 0.4985 0.6371 0.043 Uiso 1 1 calc R . . . .
C55 C 0.47163(11) 0.19956(12) 0.65761(6) 0.0264(6) Uani 1 1 d . . . . .
C21 C 0.29641(14) 0.46251(14) 0.75222(6) 0.0383(7) Uani 1 1 d . . . . .
H21 H 0.3358 0.4747 0.7593 0.046 Uiso 1 1 calc R . . . .
C32 C 0.47931(13) 0.25888(14) 0.53945(6) 0.0386(7) Uani 1 1 d . . . . .
C79 C 0.39405(11) 0.31820(11) 0.69073(5) 0.0205(5) Uani 1 1 d . . . . .
C119 C 0.19867(12) 0.52394(13) 0.35251(6) 0.0287(6) Uani 1 1 d . . . . .
C122 C 0.19445(16) 0.41839(15) 0.31497(7) 0.0451(8) Uani 1 1 d . . . . .
C24 C 0.11096(12) 0.40802(13) 0.64415(6) 0.0331(6) Uani 1 1 d . . . . .
H24 H 0.1267 0.3702 0.6374 0.040 Uiso 1 1 calc R . . . .
C124 C 0.24670(13) 0.48335(13) 0.34915(6) 0.0325(6) Uani 1 1 d . . . . .
C117 C 0.05953(13) 0.53938(16) 0.42615(6) 0.0422(7) Uani 1 1 d . . . . .
C102 C 0.27282(12) 0.55536(13) 0.41397(6) 0.0318(6) Uani 1 1 d . . . . .
C31 C 0.44729(14) 0.31024(14) 0.52984(6) 0.0407(7) Uani 1 1 d . . . . .
H31 H 0.4440 0.3177 0.5092 0.049 Uiso 1 1 calc R . . . .
C120 C 0.14881(13) 0.50778(13) 0.33524(6) 0.0333(6) Uani 1 1 d . . . . .
C22 C 0.28723(12) 0.45386(12) 0.72221(6) 0.0306(6) Uani 1 1 d . . . . .
H22 H 0.3205 0.4593 0.7088 0.037 Uiso 1 1 calc R . . . .
C88 C 0.24542(11) 0.37326(11) 0.56740(5) 0.0227(5) Uani 1 1 d . . . . .
C60 C 0.51374(13) 0.23099(14) 0.67518(7) 0.0436(8) Uani 1 1 d . . . . .
H60 H 0.4998 0.2565 0.6908 0.052 Uiso 1 1 calc R . . . .
C64 C 0.33339(16) 0.09996(13) 0.74488(6) 0.0421(8) Uani 1 1 d . . . . .
H64 H 0.3203 0.0780 0.7618 0.051 Uiso 1 1 calc R . . . .
C77 C 0.07945(15) 0.16866(15) 0.58508(9) 0.0549(9) Uani 1 1 d . . . . .
H77 H 0.0639 0.1284 0.5856 0.066 Uiso 1 1 calc R . . . .
C63 C 0.39403(15) 0.11205(13) 0.74040(6) 0.0403(7) Uani 1 1 d . . . . .
H63 H 0.4238 0.0983 0.7543 0.048 Uiso 1 1 calc R . . . .
C42 C 0.14464(14) 0.21104(14) 0.67389(7) 0.0449(8) Uani 1 1 d . . . . .
H42 H 0.1215 0.1837 0.6620 0.054 Uiso 1 1 calc R . . . .
C62 C 0.41315(13) 0.14420(12) 0.71570(6) 0.0319(6) Uani 1 1 d . . . . .
H62 H 0.4559 0.1520 0.7128 0.038 Uiso 1 1 calc R . . . .
C12 C 0.47783(15) 0.51155(14) 0.56007(6) 0.0425(7) Uani 1 1 d . . . . .
H12 H 0.5137 0.5007 0.5709 0.051 Uiso 1 1 calc R . . . .
C25 C 0.05464(13) 0.42874(15) 0.63457(7) 0.0428(8) Uani 1 1 d . . . . .
H25 H 0.0310 0.4050 0.6212 0.051 Uiso 1 1 calc R . . . .
C111 C 0.13909(15) 0.72487(14) 0.31891(7) 0.0432(8) Uani 1 1 d . . . . .
C110 C 0.18928(17) 0.73443(15) 0.30194(7) 0.0476(8) Uani 1 1 d . . . . .
C82 C 0.44269(12) 0.38507(12) 0.73889(6) 0.0270(6) Uani 1 1 d . . . . .
C106 C 0.29110(12) 0.65308(12) 0.39530(6) 0.0295(6) Uani 1 1 d . . . . .
C6 C 0.48440(15) 0.51719(16) 0.64342(8) 0.0507(8) Uani 1 1 d . . . . .
H6 H 0.4526 0.5469 0.6433 0.061 Uiso 1 1 calc R . . . .
F16 F 0.09908(7) 0.54455(8) 0.33599(3) 0.0407(4) Uani 1 1 d . . . . .
N11 N 0.31676(9) 0.23015(9) 0.61889(4) 0.0195(4) Uani 1 1 d . . . . .
C53 C 0.29886(12) 0.13938(12) 0.59593(6) 0.0286(6) Uani 1 1 d . . . . .
H53 H 0.2831 0.1105 0.5823 0.034 Uiso 1 1 calc R . . . .
C54 C 0.28643(11) 0.20211(11) 0.59644(5) 0.0210(5) Uani 1 1 d . . . . .
C52 C 0.33865(12) 0.12818(11) 0.61923(6) 0.0269(6) Uani 1 1 d . . . . .
H52 H 0.3556 0.0902 0.6249 0.032 Uiso 1 1 calc R . . . .
C86 C 0.50542(16) 0.47493(14) 0.75850(7) 0.0511(9) Uani 1 1 d . . . . .
H86A H 0.4772 0.5030 0.7485 0.077 Uiso 1 1 calc GR . . . .
H86B H 0.5406 0.4661 0.7456 0.077 Uiso 1 1 calc GR . . . .
H86C H 0.5203 0.4935 0.7769 0.077 Uiso 1 1 calc GR . . . .
C70 C 0.28314(16) 0.20070(18) 0.47795(7) 0.0614(10) Uani 1 1 d D . . . .
H70 H 0.2922 0.1906 0.4580 0.074 Uiso 1 1 calc R . . . .
C65 C 0.29127(14) 0.12021(13) 0.72440(6) 0.0379(7) Uani 1 1 d . . . . .
H65 H 0.2487 0.1115 0.7272 0.046 Uiso 1 1 calc R . . . .
C87 C 0.51313(16) 0.37055(16) 0.78174(7) 0.0557(9) Uani 1 1 d . . . . .
H87A H 0.5459 0.3570 0.7683 0.084 Uiso 1 1 calc GR . . . .
H87B H 0.4886 0.3355 0.7881 0.084 Uiso 1 1 calc GR . . . .
H87C H 0.5316 0.3901 0.7991 0.084 Uiso 1 1 calc GR . . . .
C71 C 0.32940(16) 0.20553(17) 0.49843(7) 0.0557(9) Uani 1 1 d D . . . .
H71 H 0.3710 0.1991 0.4924 0.067 Uiso 1 1 calc R . . . .
C68 C 0.21133(15) 0.22489(16) 0.51584(6) 0.0455(8) Uani 1 1 d . . . . .
H68 H 0.1698 0.2314 0.5218 0.055 Uiso 1 1 calc R . . . .
C85 C 0.47132(14) 0.41598(13) 0.76566(6) 0.0377(7) Uani 1 1 d . . . . .
H85 H 0.4368 0.4265 0.7795 0.045 Uiso 1 1 calc R . . . .
C78 C 0.14065(13) 0.17928(13) 0.58039(7) 0.0423(7) Uani 1 1 d . . . . .
H78 H 0.1682 0.1461 0.5779 0.051 Uiso 1 1 calc R . . . .
C92 C 0.23470(13) 0.42952(12) 0.52148(6) 0.0332(6) Uani 1 1 d . . . . .
H92 H 0.2424 0.4318 0.5008 0.040 Uiso 1 1 calc R . . . .
C8 C 0.58018(15) 0.4820(2) 0.66157(8) 0.0671(12) Uani 1 1 d . . . . .
H8 H 0.6148 0.4868 0.6743 0.081 Uiso 1 1 calc R . . . .
C41 C 0.14702(14) 0.20201(13) 0.70421(7) 0.0415(7) Uani 1 1 d . . . . .
C35 C 0.50780(17) 0.21417(17) 0.51731(7) 0.0560(9) Uani 1 1 d . . . . .
H35 H 0.4749 0.2074 0.5021 0.067 Uiso 1 1 calc R . . . .
C7 C 0.53510(16) 0.5248(2) 0.66155(8) 0.0654(11) Uani 1 1 d . . . . .
H7 H 0.5384 0.5595 0.6739 0.078 Uiso 1 1 calc R . . . .
C14 C 0.4325(2) 0.55888(18) 0.51778(8) 0.0719(12) Uani 1 1 d . . . . .
H14 H 0.4367 0.5807 0.4998 0.086 Uiso 1 1 calc R . . . .
C45 C 0.1008(4) 0.0962(3) 0.70327(16) 0.072(2) Uani 0.778(13) 1 d . U P A 1
H45A H 0.1388 0.0834 0.6933 0.108 Uiso 0.778(13) 1 calc GR . P A 1
H45B H 0.0692 0.1059 0.6885 0.108 Uiso 0.778(13) 1 calc GR . P A 1
H45C H 0.0859 0.0634 0.7160 0.108 Uiso 0.778(13) 1 calc GR . P A 1
C9 C 0.57661(15) 0.4320(2) 0.64356(8) 0.0639(11) Uani 1 1 d . . . . .
H9 H 0.6090 0.4028 0.6437 0.077 Uiso 1 1 calc R . . . .
C10 C 0.52657(13) 0.42376(17) 0.62535(7) 0.0473(8) Uani 1 1 d . . . . .
H10 H 0.5242 0.3892 0.6129 0.057 Uiso 1 1 calc R . . . .
C51 C 0.34870(11) 0.18490(11) 0.63276(5) 0.0217(5) Uani 1 1 d . . . . .
C16 C 0.36925(15) 0.51163(13) 0.55439(6) 0.0388(7) Uani 1 1 d . . . . .
H16 H 0.3293 0.5007 0.5613 0.047 Uiso 1 1 calc R . . . .
C74 C 0.12308(13) 0.28740(13) 0.58293(7) 0.0406(7) Uani 1 1 d . . . . .
H74 H 0.1381 0.3279 0.5820 0.049 Uiso 1 1 calc R . . . .
C58 C 0.59530(14) 0.18748(17) 0.64724(9) 0.0559(10) Uani 1 1 d . . . . .
H58 H 0.6383 0.1842 0.6434 0.067 Uiso 1 1 calc R . . . .
C69 C 0.22377(16) 0.21067(18) 0.48674(7) 0.0613(10) Uani 1 1 d D . . . .
H69 H 0.1910 0.2078 0.4728 0.074 Uiso 1 1 calc R . . . .
C46B C 0.0428(9) 0.1744(9) 0.7212(6) 0.064(6) Uani 0.222(13) 1 d . U P A 2
H46A H 0.0147 0.1894 0.7058 0.096 Uiso 0.222(13) 1 calc GR . P A 2
H46B H 0.0548 0.2081 0.7341 0.096 Uiso 0.222(13) 1 calc GR . P A 2
H46C H 0.0219 0.1431 0.7328 0.096 Uiso 0.222(13) 1 calc GR . P A 2
C44B C 0.0912(10) 0.1518(8) 0.7090(5) 0.048(5) Uani 0.222(13) 1 d . U P A 2
H44B H 0.0773 0.1430 0.6883 0.057 Uiso 0.222(13) 1 calc R . P A 2
C75 C 0.06228(14) 0.27635(16) 0.58787(9) 0.0568(10) Uani 1 1 d . . . . .
H75 H 0.0345 0.3093 0.5905 0.068 Uiso 1 1 calc R . . . .
C13 C 0.48342(19) 0.54289(18) 0.53364(8) 0.0659(11) Uani 1 1 d . . . . .
H13 H 0.5233 0.5534 0.5265 0.079 Uiso 1 1 calc R . . . .
C37 C 0.5579(3) 0.2430(3) 0.50139(13) 0.129(2) Uani 1 1 d . U . . .
H37A H 0.5897 0.2562 0.5154 0.194 Uiso 1 1 calc GR . . . .
H37B H 0.5421 0.2783 0.4906 0.194 Uiso 1 1 calc GR . . . .
H37C H 0.5759 0.2141 0.4874 0.194 Uiso 1 1 calc GR . . . .
C59 C 0.57526(15) 0.22459(17) 0.66965(9) 0.0589(10) Uani 1 1 d . . . . .
H59 H 0.6045 0.2459 0.6814 0.071 Uiso 1 1 calc R . . . .
C20 C 0.24920(15) 0.45363(14) 0.77170(6) 0.0404(7) Uani 1 1 d . . . . .
H20 H 0.2560 0.4591 0.7923 0.048 Uiso 1 1 calc R . . . .
C34 C 0.45723(13) 0.29111(13) 0.58948(6) 0.0346(6) Uani 1 1 d . . . . .
H34 H 0.4612 0.2840 0.6101 0.042 Uiso 1 1 calc R . . . .
C123 C 0.24561(15) 0.43180(14) 0.33114(7) 0.0415(7) Uani 1 1 d . . . . .
C33 C 0.48383(14) 0.25028(14) 0.56959(6) 0.0391(7) Uani 1 1 d . . . . .
H33 H 0.5055 0.2159 0.5770 0.047 Uiso 1 1 calc R . . . .
C36 C 0.5215(3) 0.1526(2) 0.52943(11) 0.0989(16) Uani 1 1 d . U . . .
H36A H 0.4845 0.1363 0.5390 0.148 Uiso 1 1 calc GR . . . .
H36B H 0.5551 0.1555 0.5439 0.148 Uiso 1 1 calc GR . . . .
H36C H 0.5340 0.1256 0.5133 0.148 Uiso 1 1 calc GR . . . .
C15 C 0.37566(19) 0.54334(16) 0.52789(7) 0.0580(10) Uani 1 1 d . . . . .
H15 H 0.3400 0.5541 0.5168 0.070 Uiso 1 1 calc R . . . .
C44 C 0.1138(3) 0.15189(19) 0.72188(14) 0.0415(14) Uani 0.778(13) 1 d . . P A 1
H44 H 0.1440 0.1384 0.7373 0.050 Uiso 0.778(13) 1 calc R . P A 1
C46 C 0.0609(3) 0.1772(3) 0.73829(18) 0.075(2) Uani 0.778(13) 1 d . U P A 1
H46D H 0.0320 0.1962 0.7244 0.112 Uiso 0.778(13) 1 calc GR . P A 1
H46E H 0.0756 0.2078 0.7524 0.112 Uiso 0.778(13) 1 calc GR . P A 1
H46F H 0.0398 0.1446 0.7490 0.112 Uiso 0.778(13) 1 calc GR . P A 1
C45B C 0.1250(11) 0.0961(11) 0.7174(6) 0.078(7) Uani 0.222(13) 1 d . U P A 2
H45D H 0.1432 0.1015 0.7370 0.117 Uiso 0.222(13) 1 calc GR . P A 2
H45E H 0.1578 0.0883 0.7029 0.117 Uiso 0.222(13) 1 calc GR . P A 2
H45F H 0.0963 0.0617 0.7177 0.117 Uiso 0.222(13) 1 calc GR . P A 2
C94 C 0.17319(15) 0.52934(14) 0.51753(7) 0.0434(8) Uani 1 1 d . . . . .
H94 H 0.1848 0.5680 0.5277 0.052 Uiso 1 1 calc R . . . .
C95 C 0.1935(2) 0.53402(19) 0.48581(8) 0.0699(12) Uani 1 1 d . . . . .
H95A H 0.1831 0.4964 0.4754 0.105 Uiso 1 1 calc GR . . . .
H95B H 0.2382 0.5405 0.4850 0.105 Uiso 1 1 calc GR . . . .
H95C H 0.1723 0.5682 0.4763 0.105 Uiso 1 1 calc GR . . . .
C96 C 0.1056(2) 0.5241(3) 0.51811(13) 0.1207(19) Uani 1 1 d . U . . .
H96A H 0.0914 0.5228 0.5387 0.181 Uiso 1 1 calc GR . . . .
H96B H 0.0931 0.4868 0.5080 0.181 Uiso 1 1 calc GR . . . .
H96C H 0.0873 0.5592 0.5081 0.181 Uiso 1 1 calc GR . . . .

loop_
_atom_site_aniso_label
_atom_site_aniso_U_11
_atom_site_aniso_U_22
_atom_site_aniso_U_33
_atom_site_aniso_U_23
_atom_site_aniso_U_13
_atom_site_aniso_U_12
Lu1 0.01889(5) 0.01540(5) 0.01445(5) -0.00096(4) -0.00092(4) -0.00031(4)
P2 0.0185(3) 0.0210(3) 0.0171(3) -0.0013(2) 0.0009(2) 0.0001(2)
P12 0.0248(3) 0.0204(3) 0.0171(3) -0.0023(2) -0.0059(2) 0.0018(3)
P11 0.0208(3) 0.0199(3) 0.0193(3) -0.0003(2) -0.0052(2) 0.0010(2)
P1 0.0218(3) 0.0240(3) 0.0211(3) 0.0024(3) 0.0031(2) -0.0027(3)
C89 0.0317(14) 0.0240(13) 0.0203(12) -0.0014(10) -0.0039(10) -0.0029(11)
F1 0.0437(10) 0.0417(10) 0.0361(9) 0.0133(8) -0.0045(7) -0.0064(8)
F11 0.0395(9) 0.0398(9) 0.0391(9) -0.0050(8) -0.0017(7) -0.0008(8)
F10 0.0337(9) 0.0606(12) 0.0442(10) 0.0070(9) -0.0076(8) 0.0090(8)
F5 0.0446(10) 0.0362(9) 0.0370(9) 0.0065(7) -0.0111(7) -0.0081(8)
N1 0.0210(10) 0.0180(10) 0.0158(9) -0.0001(8) 0.0005(8) -0.0015(8)
F20 0.0290(8) 0.0506(11) 0.0445(10) -0.0066(8) -0.0003(7) 0.0025(8)
F15 0.0447(10) 0.0412(10) 0.0398(9) 0.0042(8) 0.0072(8) -0.0106(8)
C1 0.0194(12) 0.0222(12) 0.0225(12) 0.0008(10) 0.0000(10) -0.0039(10)
C23 0.0176(12) 0.0271(13) 0.0188(12) 0.0010(10) 0.0028(9) 0.0005(10)
F17 0.0563(12) 0.0668(13) 0.0482(11) -0.0110(10) -0.0179(9) -0.0160(10)
C18 0.0292(14) 0.0340(15) 0.0233(13) 0.0017(11) 0.0012(11) 0.0016(12)
F6 0.0315(9) 0.0540(11) 0.0293(8) 0.0062(7) 0.0025(7) -0.0035(8)
C118 0.0313(15) 0.0415(17) 0.0288(14) 0.0021(12) -0.0023(12) -0.0020(13)
F7 0.0668(13) 0.0723(14) 0.0362(10) 0.0174(9) 0.0071(9) -0.0241(11)
C43 0.0449(17) 0.0334(15) 0.0277(14) 0.0004(12) -0.0035(12) -0.0113(13)
C5 0.0232(13) 0.0414(16) 0.0237(13) 0.0041(12) 0.0039(10) -0.0093(12)
F14 0.0516(12) 0.0779(14) 0.0588(12) 0.0131(11) 0.0199(10) -0.0204(11)
F4 0.0488(11) 0.0542(12) 0.0564(11) -0.0025(9) -0.0171(9) -0.0194(9)
C80 0.0249(13) 0.0278(14) 0.0268(13) -0.0026(11) 0.0020(10) -0.0058(11)
N12 0.0238(10) 0.0193(10) 0.0193(10) -0.0023(8) -0.0059(8) 0.0009(8)
F13 0.0437(11) 0.1050(17) 0.0485(11) -0.0016(11) 0.0230(9) 0.0028(11)
F2 0.0605(12) 0.0622(13) 0.0457(11) 0.0172(9) -0.0206(9) 0.0067(10)
F3 0.0458(11) 0.0785(14) 0.0540(12) 0.0025(10) -0.0285(9) -0.0041(10)
F18 0.0820(15) 0.0554(13) 0.0580(13) -0.0264(10) -0.0023(11) -0.0055(11)
C2 0.0337(14) 0.0196(13) 0.0378(15) 0.0043(11) 0.0055(12) -0.0019(11)
N3 0.0214(10) 0.0214(10) 0.0191(10) 0.0006(8) 0.0015(8) -0.0011(8)
C61 0.0295(13) 0.0191(12) 0.0210(12) -0.0009(10) -0.0032(10) 0.0013(11)
C81 0.0346(14) 0.0384(15) 0.0184(12) -0.0026(11) 0.0022(11) -0.0058(13)
F8 0.0988(17) 0.0517(12) 0.0514(12) 0.0286(10) -0.0223(11) -0.0157(11)
N2 0.0251(11) 0.0237(11) 0.0215(10) 0.0002(8) 0.0050(8) 0.0001(9)
C28 0.0228(12) 0.0283(13) 0.0229(12) 0.0013(11) 0.0015(10) -0.0023(11)
C73 0.0239(12) 0.0268(13) 0.0216(12) 0.0001(10) -0.0075(10) 0.0006(10)
C66 0.0335(15) 0.0253(14) 0.0303(14) -0.0006(11) -0.0024(11) -0.0012(11)
F12 0.0431(10) 0.0701(13) 0.0413(10) -0.0159(9) -0.0012(8) 0.0146(9)
C103 0.0409(16) 0.0497(18) 0.0214(13) 0.0058(12) -0.0048(12) 0.0104(14)
C93 0.0378(15) 0.0286(14) 0.0229(13) 0.0004(11) 0.0025(11) 0.0056(12)
C3 0.0291(14) 0.0231(13) 0.0370(15) -0.0017(11) 0.0056(12) 0.0038(11)
C108 0.0380(16) 0.0356(16) 0.0236(13) 0.0027(11) -0.0067(11) -0.0072(12)
F19 0.0558(12) 0.0602(13) 0.0716(14) -0.0199(11) 0.0045(10) 0.0170(10)
C30 0.0395(16) 0.0335(15) 0.0267(14) 0.0016(12) -0.0001(12) 0.0054(12)
C104 0.0339(16) 0.057(2) 0.0242(14) -0.0065(13) -0.0092(12) 0.0014(14)
F9 0.0683(13) 0.0547(12) 0.0665(13) 0.0122(10) -0.0279(11) 0.0147(10)
C40 0.061(2) 0.0285(15) 0.0291(15) 0.0043(12) 0.0132(14) 0.0007(14)
B1 0.0257(15) 0.0331(16) 0.0237(14) 0.0024(13) -0.0018(12) -0.0019(12)
C113 0.0251(13) 0.0398(16) 0.0213(13) 0.0038(11) -0.0025(10) -0.0016(12)
N13 0.0268(11) 0.0207(11) 0.0177(10) 0.0008(8) -0.0042(8) 0.0012(8)
C72 0.0415(17) 0.0494(18) 0.0248(14) -0.0025(13) 0.0005(12) 0.0075(14)
C56 0.0324(15) 0.0344(15) 0.0378(16) 0.0068(13) 0.0023(12) 0.0055(12)
C107 0.0322(14) 0.0345(14) 0.0203(12) 0.0019(11) -0.0059(11) -0.0042(12)
C4 0.0192(11) 0.0226(12) 0.0186(12) -0.0025(10) 0.0001(9) 0.0001(10)
C115 0.0335(15) 0.056(2) 0.0249(14) -0.0050(13) -0.0043(12) 0.0090(14)
C27 0.0237(13) 0.0299(14) 0.0342(15) 0.0052(12) 0.0054(11) 0.0038(11)
C76 0.0263(16) 0.051(2) 0.086(3) -0.0006(19) -0.0058(16) -0.0074(15)
C109 0.0501(19) 0.0445(18) 0.0290(15) 0.0068(13) -0.0028(14) -0.0176(15)
C91 0.0350(15) 0.0265(14) 0.0318(14) 0.0081(12) -0.0059(12) 0.0006(12)
C19 0.0499(18) 0.0431(17) 0.0203(13) 0.0022(12) 0.0080(12) 0.0031(14)
C83 0.0396(16) 0.0361(16) 0.0304(14) -0.0015(12) -0.0026(12) -0.0173(13)
C116 0.0280(15) 0.078(2) 0.0280(15) 0.0019(16) 0.0045(12) 0.0045(16)
C38 0.0211(12) 0.0205(12) 0.0253(13) 0.0003(10) 0.0047(10) 0.0010(10)
C121 0.0426(17) 0.0474(18) 0.0279(15) -0.0008(13) -0.0049(13) -0.0124(15)
C17 0.0276(13) 0.0211(12) 0.0178(12) -0.0007(10) -0.0002(10) 0.0047(10)
C112 0.0350(15) 0.0422(17) 0.0287(14) 0.0015(12) -0.0067(12) -0.0014(13)
C29 0.0241(12) 0.0262(14) 0.0245(12) -0.0010(10) 0.0057(10) -0.0009(10)
C57 0.0373(17) 0.052(2) 0.0520(19) 0.0119(16) 0.0114(15) 0.0166(15)
C101 0.0259(13) 0.0348(15) 0.0205(12) 0.0015(11) 0.0026(10) -0.0004(11)
C90 0.0325(15) 0.0223(13) 0.0346(15) -0.0005(11) -0.0012(11) 0.0026(11)
C114 0.0273(14) 0.0431(16) 0.0276(14) 0.0019(12) -0.0048(11) 0.0003(13)
C67 0.0357(14) 0.0254(13) 0.0183(12) -0.0034(10) -0.0032(11) 0.0022(11)
C105 0.0329(14) 0.0442(17) 0.0289(14) -0.0045(13) -0.0027(12) -0.0045(13)
C39 0.0400(16) 0.0262(14) 0.0272(14) 0.0004(11) 0.0011(12) 0.0010(12)
C11 0.0391(15) 0.0279(14) 0.0259(13) 0.0027(11) 0.0046(12) -0.0049(12)
C84 0.0419(16) 0.0341(15) 0.0195(13) 0.0017(11) -0.0018(11) -0.0128(13)
C26 0.0205(13) 0.0467(18) 0.0400(16) 0.0046(14) -0.0026(12) 0.0046(12)
C55 0.0244(13) 0.0261(14) 0.0288(14) 0.0070(11) -0.0030(11) 0.0021(11)
C21 0.0380(16) 0.0486(18) 0.0282(15) -0.0061(13) -0.0104(12) 0.0036(14)
C32 0.0362(16) 0.0456(18) 0.0341(16) -0.0071(13) 0.0084(12) 0.0070(14)
C79 0.0208(12) 0.0218(12) 0.0189(12) -0.0016(9) -0.0046(9) 0.0022(10)
C119 0.0283(14) 0.0365(15) 0.0214(13) 0.0056(11) 0.0036(10) -0.0053(11)
C122 0.061(2) 0.0419(18) 0.0327(16) -0.0088(14) 0.0025(15) -0.0072(16)
C24 0.0265(14) 0.0373(16) 0.0355(15) -0.0078(13) -0.0018(12) 0.0025(12)
C124 0.0308(14) 0.0415(16) 0.0252(13) 0.0019(12) 0.0009(11) -0.0033(12)
C117 0.0332(16) 0.060(2) 0.0336(16) 0.0101(15) 0.0024(13) -0.0118(15)
C102 0.0310(14) 0.0361(16) 0.0281(14) 0.0025(12) 0.0000(11) -0.0009(12)
C31 0.0503(18) 0.0495(18) 0.0225(14) -0.0018(13) 0.0068(13) 0.0042(15)
C120 0.0304(15) 0.0428(17) 0.0266(14) 0.0024(12) 0.0014(11) -0.0043(13)
C22 0.0286(14) 0.0373(16) 0.0260(13) -0.0051(12) -0.0032(11) 0.0014(12)
C88 0.0247(12) 0.0223(12) 0.0209(12) 0.0016(10) -0.0051(10) -0.0011(10)
C60 0.0269(15) 0.0471(19) 0.057(2) -0.0069(15) -0.0108(14) 0.0013(13)
C64 0.070(2) 0.0285(15) 0.0282(15) 0.0061(12) 0.0113(15) 0.0030(15)
C77 0.0377(17) 0.0360(18) 0.091(3) 0.0128(18) -0.0105(18) -0.0089(15)
C63 0.056(2) 0.0380(17) 0.0264(15) 0.0064(12) -0.0090(14) 0.0083(15)
C42 0.0423(18) 0.0328(16) 0.060(2) -0.0052(15) -0.0024(15) -0.0200(14)
C62 0.0365(15) 0.0313(15) 0.0280(14) 0.0021(11) -0.0087(12) 0.0032(12)
C12 0.0467(18) 0.0466(19) 0.0342(16) 0.0074(14) 0.0119(14) -0.0093(15)
C25 0.0294(15) 0.0524(19) 0.0466(18) -0.0128(15) -0.0124(13) 0.0002(14)
C111 0.0507(19) 0.0378(17) 0.0412(17) 0.0028(14) -0.0223(15) 0.0041(15)
C110 0.067(2) 0.0424(18) 0.0336(16) 0.0121(14) -0.0190(16) -0.0150(17)
C82 0.0265(13) 0.0300(14) 0.0244(13) -0.0048(11) -0.0062(10) -0.0004(11)
C106 0.0304(14) 0.0360(16) 0.0222(13) 0.0005(11) -0.0002(11) 0.0010(12)
C6 0.0370(17) 0.060(2) 0.055(2) -0.0115(17) -0.0080(15) -0.0078(16)
F16 0.0300(9) 0.0541(11) 0.0379(9) -0.0010(8) -0.0077(7) -0.0027(8)
N11 0.0219(10) 0.0202(10) 0.0165(9) -0.0015(8) -0.0043(8) 0.0008(8)
C53 0.0354(14) 0.0218(13) 0.0287(14) -0.0047(11) -0.0097(11) -0.0001(11)
C54 0.0224(12) 0.0223(13) 0.0181(12) -0.0034(10) -0.0048(9) -0.0003(10)
C52 0.0351(14) 0.0167(12) 0.0290(13) -0.0031(10) -0.0093(11) 0.0046(11)
C86 0.063(2) 0.0402(18) 0.050(2) -0.0098(15) -0.0282(17) -0.0117(16)
C70 0.083(3) 0.079(3) 0.0224(16) -0.0107(16) 0.0033(17) 0.016(2)
C65 0.0428(17) 0.0331(16) 0.0379(16) 0.0005(13) 0.0104(13) -0.0030(13)
C87 0.060(2) 0.061(2) 0.0459(19) 0.0032(17) -0.0335(17) -0.0141(18)
C71 0.057(2) 0.078(3) 0.0321(17) -0.0076(17) 0.0110(15) 0.0144(19)
C68 0.0421(18) 0.070(2) 0.0248(15) -0.0100(15) -0.0088(13) 0.0032(16)
C85 0.0408(16) 0.0437(17) 0.0287(15) -0.0115(13) -0.0108(12) -0.0062(14)
C78 0.0323(15) 0.0279(15) 0.067(2) 0.0067(14) -0.0094(15) 0.0011(12)
C92 0.0434(17) 0.0347(15) 0.0216(13) 0.0062(11) -0.0021(12) 0.0025(13)
C8 0.0255(17) 0.138(4) 0.0383(19) -0.001(2) 0.0000(14) -0.015(2)
C41 0.0470(18) 0.0302(16) 0.0473(18) 0.0045(14) 0.0230(15) -0.0052(14)
C35 0.054(2) 0.071(2) 0.0426(19) -0.0202(18) 0.0091(16) 0.0161(19)
C7 0.044(2) 0.096(3) 0.057(2) -0.025(2) -0.0054(17) -0.022(2)
C14 0.112(4) 0.071(3) 0.0330(19) 0.0255(18) 0.006(2) -0.014(3)
C45 0.095(4) 0.054(3) 0.067(3) 0.000(2) 0.022(3) -0.038(3)
C9 0.0261(17) 0.111(3) 0.055(2) -0.002(2) -0.0049(16) 0.0106(19)
C10 0.0250(15) 0.074(2) 0.0430(18) -0.0060(16) -0.0006(13) 0.0028(15)
C51 0.0195(12) 0.0231(12) 0.0225(12) 0.0001(10) -0.0034(10) 0.0012(10)
C16 0.0510(18) 0.0345(16) 0.0308(15) 0.0049(12) -0.0051(13) -0.0044(14)
C74 0.0295(15) 0.0301(15) 0.062(2) -0.0096(14) -0.0119(14) -0.0003(12)
C58 0.0227(16) 0.065(2) 0.080(3) 0.020(2) 0.0042(17) 0.0078(16)
C69 0.068(2) 0.094(3) 0.0222(16) -0.0191(17) -0.0147(16) 0.007(2)
C46B 0.057(7) 0.064(7) 0.071(7) 0.006(5) 0.009(5) -0.008(5)
C44B 0.047(6) 0.046(6) 0.050(6) 0.005(4) 0.005(5) -0.003(4)
C75 0.0270(16) 0.046(2) 0.097(3) -0.0171(19) -0.0122(17) 0.0058(14)
C13 0.075(3) 0.079(3) 0.044(2) 0.0209(19) 0.0218(19) -0.019(2)
C37 0.118(3) 0.124(4) 0.146(4) -0.054(3) 0.088(3) -0.021(3)
C59 0.0272(16) 0.069(3) 0.081(3) 0.001(2) -0.0157(17) -0.0008(16)
C20 0.058(2) 0.0431(18) 0.0202(13) -0.0013(12) -0.0057(13) 0.0081(15)
C34 0.0407(16) 0.0381(16) 0.0250(14) 0.0049(12) 0.0074(12) 0.0111(13)
C123 0.0459(18) 0.0417(18) 0.0367(16) -0.0020(14) 0.0072(14) 0.0060(15)
C33 0.0424(17) 0.0404(17) 0.0345(15) 0.0006(13) 0.0059(13) 0.0169(14)
C36 0.127(3) 0.088(3) 0.081(3) -0.030(2) 0.010(3) 0.039(3)
C15 0.080(3) 0.057(2) 0.0378(18) 0.0134(16) -0.0150(18) -0.005(2)
C44 0.046(3) 0.035(2) 0.043(3) 0.003(2) 0.010(2) -0.0109(19)
C46 0.072(3) 0.073(3) 0.079(4) 0.002(3) 0.042(3) -0.015(3)
C45B 0.076(8) 0.075(8) 0.082(8) 0.010(5) 0.003(5) -0.005(5)
C94 0.0506(19) 0.0386(17) 0.0410(17) 0.0144(14) -0.0047(14) 0.0105(15)
C95 0.087(3) 0.071(3) 0.052(2) 0.032(2) -0.003(2) 0.023(2)
C96 0.077(3) 0.152(4) 0.134(4) 0.093(3) 0.002(3) 0.032(3)

loop_
_atom_type_symbol
_atom_type_description
_atom_type_scat_dispersion_real
_atom_type_scat_dispersion_imag
_atom_type_scat_source
C C 0.0033 0.0016 'International Tables Vol C Tables 4.2.6.8 and 6.1.1.4'
H H 0.0000 0.0000 'International Tables Vol C Tables 4.2.6.8 and 6.1.1.4'
B B 0.0013 0.0007 'International Tables Vol C Tables 4.2.6.8 and 6.1.1.4'
F F 0.0171 0.0103 'International Tables Vol C Tables 4.2.6.8 and 6.1.1.4'
Lu Lu -0.4720 5.8584 'International Tables Vol C Tables 4.2.6.8 and 6.1.1.4'
N N 0.0061 0.0033 'International Tables Vol C Tables 4.2.6.8 and 6.1.1.4'
P P 0.1023 0.0942 'International Tables Vol C Tables 4.2.6.8 and 6.1.1.4'

loop_
_geom_angle_atom_site_label_1
_geom_angle_atom_site_label_2
_geom_angle_atom_site_label_3
_geom_angle
N1 Lu1 N13 106.20(7)
N12 Lu1 N1 110.19(7)
N12 Lu1 N3 89.07(7)
N12 Lu1 N13 143.60(7)
N12 Lu1 N11 71.01(7)
N3 Lu1 N1 72.56(7)
N3 Lu1 N13 102.35(7)
N3 Lu1 N11 106.30(7)
N2 Lu1 N1 71.35(7)
N2 Lu1 N12 104.02(7)
N2 Lu1 N3 143.90(7)
N2 Lu1 N13 86.93(7)
N2 Lu1 N11 109.76(7)
N11 Lu1 N1 178.23(7)
N11 Lu1 N13 72.61(7)
C23 P2 C17 105.51(11)
N3 P2 C23 114.42(11)
N3 P2 C4 105.36(11)
N3 P2 C17 116.22(11)
C4 P2 C23 107.12(11)
C4 P2 C17 107.75(11)
C73 P12 C67 104.28(11)
N13 P12 C73 112.61(11)
N13 P12 C67 118.56(11)
N13 P12 C54 105.31(11)
C54 P12 C73 109.48(12)
C54 P12 C67 106.29(11)
N12 P11 C61 115.90(11)
N12 P11 C55 112.88(11)
N12 P11 C51 104.07(11)
C55 P11 C61 105.83(11)
C51 P11 C61 107.96(11)
C51 P11 C55 110.10(12)
C1 P1 C5 107.04(12)
C1 P1 C11 108.73(12)
C5 P1 C11 105.90(12)
N2 P1 C1 104.47(11)
N2 P1 C5 113.13(12)
N2 P1 C11 117.13(12)
C90 C89 H89 119.1
C90 C89 C88 121.7(2)
C88 C89 H89 119.1
C1 N1 Lu1 127.25(15)
C4 N1 Lu1 126.17(15)
C4 N1 C1 104.42(19)
N1 C1 P1 111.83(17)
N1 C1 C2 112.1(2)
C2 C1 P1 136.07(19)
C28 C23 P2 120.54(18)
C24 C23 P2 118.65(19)
C24 C23 C28 120.5(2)
C19 C18 H18 119.7
C17 C18 H18 119.7
C17 C18 C19 120.5(3)
F15 C118 C113 122.3(2)
C117 C118 F15 114.0(3)
C117 C118 C113 123.7(3)
C38 C43 H43 119.6
C38 C43 C42 120.9(3)
C42 C43 H43 119.6
C6 C5 P1 120.4(2)
C10 C5 P1 119.8(2)
C10 C5 C6 119.7(3)
C81 C80 H80 119.9
C81 C80 C79 120.3(2)
C79 C80 H80 119.9
P11 N12 Lu1 122.90(10)
C79 N12 Lu1 118.06(14)
C79 N12 P11 118.94(15)
C1 C2 H2 127.4
C3 C2 C1 105.3(2)
C3 C2 H2 127.4
P2 N3 Lu1 121.35(10)
C38 N3 Lu1 119.04(14)
C38 N3 P2 119.31(16)
C66 C61 P11 118.04(19)
C66 C61 C62 118.1(2)
C62 C61 P11 123.8(2)
C80 C81 H81 118.7
C80 C81 C82 122.6(2)
C82 C81 H81 118.7
P1 N2 Lu1 122.19(10)
C29 N2 Lu1 115.04(15)
C29 N2 P1 122.75(16)
C23 C28 H28 119.9
C27 C28 C23 120.1(2)
C27 C28 H28 119.9
C78 C73 P12 120.1(2)
C74 C73 P12 119.6(2)
C74 C73 C78 120.2(3)
C61 C66 H66 119.8
C61 C66 C65 120.3(3)
C65 C66 H66 119.8
F2 C103 C104 120.8(3)
F2 C103 C102 120.6(3)
C102 C103 C104 118.6(3)
C88 C93 H93 119.5
C88 C93 C92 121.0(2)
C92 C93 H93 119.5
C2 C3 H3 126.8
C2 C3 C4 106.4(2)
C4 C3 H3 126.8
F6 C108 C107 117.9(2)
F6 C108 C109 117.0(3)
C107 C108 C109 125.1(3)
C29 C30 H30 119.7
C31 C30 H30 119.7
C31 C30 C29 120.5(3)
F3 C104 C103 119.8(3)
F3 C104 C105 119.8(3)
C105 C104 C103 120.4(3)
C39 C40 H40 118.8
C41 C40 H40 118.8
C41 C40 C39 122.3(3)
C113 B1 C107 113.7(2)
C113 B1 C101 101.9(2)
C113 B1 C119 112.0(2)
C107 B1 C119 103.8(2)
C101 B1 C107 111.0(2)
C101 B1 C119 114.8(2)
C118 C113 B1 126.5(2)
C118 C113 C114 114.3(2)
C114 C113 B1 119.0(2)
P12 N13 Lu1 120.09(10)
C88 N13 Lu1 119.27(14)
C88 N13 P12 120.51(16)
C67 C72 H72 120.1
C67 C72 C71 119.7(3)
C71 C72 H72 120.1
C57 C56 H56 120.0
C57 C56 C55 120.0(3)
C55 C56 H56 120.0
C108 C107 B1 119.1(2)
C112 C107 C108 111.8(2)
C112 C107 B1 129.0(2)
N1 C4 P2 113.16(17)
N1 C4 C3 111.8(2)
C3 C4 P2 135.03(19)
F12 C115 C116 121.3(3)
C114 C115 F12 120.3(3)
C114 C115 C116 118.4(3)
C28 C27 H27 120.4
C28 C27 C26 119.2(3)
C26 C27 H27 120.4
C77 C76 H76 119.3
C77 C76 C75 121.5(3)
C75 C76 H76 119.3
F7 C109 C108 120.6(3)
F7 C109 C110 119.4(3)
C110 C109 C108 120.0(3)
C90 C91 C92 116.4(2)
C90 C91 C94 120.6(3)
C92 C91 C94 123.0(2)
C18 C19 H19 120.0
C20 C19 C18 120.1(3)
C20 C19 H19 120.0
C84 C83 H83 119.2
C82 C83 H83 119.2
C82 C83 C84 121.6(2)
F13 C116 C115 119.4(3)
F13 C116 C117 120.0(3)
C115 C116 C117 120.6(3)
C43 C38 N3 120.1(2)
C43 C38 C39 117.1(2)
C39 C38 N3 122.8(2)
F17 C121 C122 118.2(3)
F17 C121 C120 121.4(3)
C122 C121 C120 120.5(3)
C18 C17 P2 122.28(19)
C22 C17 P2 118.72(19)
C22 C17 C18 118.8(2)
F10 C112 C107 120.0(2)
F10 C112 C111 115.3(3)
C107 C112 C111 124.7(3)
C30 C29 N2 122.8(2)
C30 C29 C34 117.4(2)
C34 C29 N2 119.7(2)
C56 C57 H57 120.4
C56 C57 C58 119.2(3)
C58 C57 H57 120.4
C102 C101 B1 118.4(2)
C106 C101 B1 126.7(2)
C106 C101 C102 114.8(2)
C89 C90 H90 119.2
C91 C90 C89 121.5(2)
C91 C90 H90 119.2
F11 C114 C113 120.7(2)
F11 C114 C115 115.0(3)
C115 C114 C113 124.3(3)
C72 C67 P12 118.8(2)
C68 C67 P12 122.6(2)
C68 C67 C72 118.6(2)
F4 C105 C104 121.0(2)
F4 C105 C106 120.0(3)
C106 C105 C104 119.0(3)
C40 C39 C38 121.2(3)
C40 C39 H39 119.4
C38 C39 H39 119.4
C12 C11 P1 121.2(2)
C16 C11 P1 119.6(2)
C16 C11 C12 119.2(3)
C83 C84 H84 119.5
C79 C84 C83 121.0(2)
C79 C84 H84 119.5
C27 C26 H26 119.5
C27 C26 C25 121.0(3)
C25 C26 H26 119.5
C56 C55 P11 121.0(2)
C60 C55 P11 118.8(2)
C60 C55 C56 120.1(3)
C22 C21 H21 119.8
C20 C21 H21 119.8
C20 C21 C22 120.4(3)
C31 C32 C35 121.1(3)
C33 C32 C31 117.0(3)
C33 C32 C35 121.9(3)
C80 C79 N12 122.8(2)
C80 C79 C84 117.6(2)
C84 C79 N12 119.6(2)
C124 C119 B1 129.5(2)
C120 C119 B1 119.3(2)
C120 C119 C124 111.1(3)
F18 C122 C121 122.1(3)
F18 C122 C123 120.7(3)
C123 C122 C121 117.2(3)
C23 C24 H24 120.7
C25 C24 C23 118.7(3)
C25 C24 H24 120.7
F20 C124 C119 119.5(2)
F20 C124 C123 115.2(3)
C119 C124 C123 125.3(3)
C118 C117 C116 118.7(3)
F14 C117 C118 119.6(3)
F14 C117 C116 121.8(3)
F1 C102 C103 115.7(2)
F1 C102 C101 120.6(2)
C103 C102 C101 123.7(3)
C30 C31 C32 122.3(3)
C30 C31 H31 118.8
C32 C31 H31 118.8
C119 C120 C121 125.7(3)
F16 C120 C121 117.2(2)
F16 C120 C119 117.1(2)
C17 C22 C21 120.0(3)
C17 C22 H22 120.0
C21 C22 H22 120.0
C89 C88 N13 120.2(2)
C93 C88 C89 116.6(2)
C93 C88 N13 123.2(2)
C55 C60 H60 120.6
C59 C60 C55 118.9(3)
C59 C60 H60 120.6
C63 C64 H64 120.7
C63 C64 C65 118.6(3)
C65 C64 H64 120.7
C76 C77 H77 120.6
C78 C77 C76 118.8(3)
C78 C77 H77 120.6
C64 C63 H63 119.6
C64 C63 C62 120.7(3)
C62 C63 H63 119.6
C43 C42 H42 119.2
C41 C42 C43 121.6(3)
C41 C42 H42 119.2
C61 C62 C63 120.9(3)
C61 C62 H62 119.6
C63 C62 H62 119.6
C11 C12 H12 120.0
C11 C12 C13 119.9(3)
C13 C12 H12 120.0
C26 C25 H25 119.8
C24 C25 C26 120.4(3)
C24 C25 H25 119.8
F9 C111 C112 120.9(3)
F9 C111 C110 118.8(3)
C110 C111 C112 120.3(3)
F8 C110 C109 121.1(3)
C111 C110 F8 120.9(3)
C111 C110 C109 118.0(3)
C81 C82 C85 119.7(2)
C83 C82 C81 116.8(2)
C83 C82 C85 123.5(2)
F5 C106 C101 123.3(2)
F5 C106 C105 113.2(2)
C105 C106 C101 123.4(3)
C5 C6 H6 119.9
C7 C6 C5 120.2(3)
C7 C6 H6 119.9
C54 N11 Lu1 126.71(15)
C54 N11 C51 104.84(19)
C51 N11 Lu1 128.32(15)
C54 C53 H53 126.8
C52 C53 H53 126.8
C52 C53 C54 106.4(2)
N11 C54 P12 113.60(17)
N11 C54 C53 111.5(2)
C53 C54 P12 134.87(18)
C53 C52 H52 127.2
C53 C52 C51 105.6(2)
C51 C52 H52 127.2
H86A C86 H86B 109.5
H86A C86 H86C 109.5
H86B C86 H86C 109.5
C85 C86 H86A 109.5
C85 C86 H86B 109.5
C85 C86 H86C 109.5
C71 C70 H70 120.7
C69 C70 H70 120.7
C69 C70 C71 118.7(3)
C66 C65 H65 119.3
C64 C65 C66 121.5(3)
C64 C65 H65 119.3
H87A C87 H87B 109.5
H87A C87 H87C 109.5
H87B C87 H87C 109.5
C85 C87 H87A 109.5
C85 C87 H87B 109.5
C85 C87 H87C 109.5
C72 C71 H71 119.2
C70 C71 C72 121.5(3)
C70 C71 H71 119.2
C67 C68 H68 119.3
C67 C68 C69 121.5(3)
C69 C68 H68 119.3
C82 C85 C86 114.1(2)
C82 C85 C87 109.0(2)
C82 C85 H85 107.2
C86 C85 C87 111.7(3)
C86 C85 H85 107.2
C87 C85 H85 107.2
C73 C78 H78 119.9
C77 C78 C73 120.3(3)
C77 C78 H78 119.9
C93 C92 H92 118.7
C91 C92 C93 122.5(2)
C91 C92 H92 118.7
C7 C8 H8 119.4
C7 C8 C9 121.1(3)
C9 C8 H8 119.4
C40 C41 C42 116.7(3)
C40 C41 C44B 140.4(9)
C40 C41 C44 116.5(4)
C42 C41 C44B 101.4(9)
C42 C41 C44 126.8(4)
C32 C35 H35 104.9
C37 C35 C32 110.1(3)
C37 C35 H35 104.9
C37 C35 C36 115.6(4)
C36 C35 C32 115.1(3)
C36 C35 H35 104.9
C6 C7 H7 120.4
C8 C7 C6 119.3(4)
C8 C7 H7 120.4
C13 C14 H14 120.3
C15 C14 H14 120.3
C15 C14 C13 119.4(3)
H45A C45 H45B 109.5
H45A C45 H45C 109.5
H45B C45 H45C 109.5
C44 C45 H45A 109.5
C44 C45 H45B 109.5
C44 C45 H45C 109.5
C8 C9 H9 119.8
C10 C9 C8 120.4(4)
C10 C9 H9 119.8
C5 C10 H10 120.3
C9 C10 C5 119.3(3)
C9 C10 H10 120.3
N11 C51 P11 112.53(17)
N11 C51 C52 111.7(2)
C52 C51 P11 135.75(19)
C11 C16 H16 119.9
C11 C16 C15 120.1(3)
C15 C16 H16 119.9
C73 C74 H74 120.5
C75 C74 C73 119.1(3)
C75 C74 H74 120.5
C57 C58 H58 119.3
C57 C58 C59 121.3(3)
C59 C58 H58 119.3
C70 C69 C68 119.9(3)
C70 C69 H69 120.0
C68 C69 H69 120.0
H46A C46B H46B 109.5
H46A C46B H46C 109.5
H46B C46B H46C 109.5
C44B C46B H46A 109.5
C44B C46B H46B 109.5
C44B C46B H46C 109.5
C41 C44B H44B 103.2
C46B C44B C41 113.1(15)
C46B C44B H44B 103.2
C46B C44B C45B 128.0(19)
C45B C44B C41 103.2(18)
C45B C44B H44B 103.2
C76 C75 H75 119.9
C74 C75 C76 120.2(3)
C74 C75 H75 119.9
C12 C13 H13 119.6
C14 C13 C12 120.8(3)
C14 C13 H13 119.6
C35 C37 H37A 109.5
C35 C37 H37B 109.5
C35 C37 H37C 109.5
H37A C37 H37B 109.5
H37A C37 H37C 109.5
H37B C37 H37C 109.5
C60 C59 C58 120.4(3)
C60 C59 H59 119.8
C58 C59 H59 119.8
C19 C20 C21 120.1(3)
C19 C20 H20 119.9
C21 C20 H20 119.9
C29 C34 H34 119.3
C29 C34 C33 121.4(3)
C33 C34 H34 119.3
F19 C123 C122 118.5(3)
F19 C123 C124 121.3(3)
C122 C123 C124 120.2(3)
C32 C33 C34 121.2(3)
C32 C33 H33 119.4
C34 C33 H33 119.4
C35 C36 H36A 109.5
C35 C36 H36B 109.5
C35 C36 H36C 109.5
H36A C36 H36B 109.5
H36A C36 H36C 109.5
H36B C36 H36C 109.5
C14 C15 C16 120.4(3)
C14 C15 H15 119.8
C16 C15 H15 119.8
C41 C44 H44 105.6
C45 C44 C41 112.3(4)
C45 C44 H44 105.6
C46 C44 C41 110.6(4)
C46 C44 C45 116.2(5)
C46 C44 H44 105.6
C44 C46 H46D 109.5
C44 C46 H46E 109.5
C44 C46 H46F 109.5
H46D C46 H46E 109.5
H46D C46 H46F 109.5
H46E C46 H46F 109.5
C44B C45B H45D 109.5
C44B C45B H45E 109.5
C44B C45B H45F 109.5
H45D C45B H45E 109.5
H45D C45B H45F 109.5
H45E C45B H45F 109.5
C91 C94 H94 108.0
C95 C94 C91 115.0(3)
C95 C94 H94 108.0
C96 C94 C91 109.5(3)
C96 C94 H94 108.0
C96 C94 C95 108.3(3)
C94 C95 H95A 109.5
C94 C95 H95B 109.5
C94 C95 H95C 109.5
H95A C95 H95B 109.5
H95A C95 H95C 109.5
H95B C95 H95C 109.5
C94 C96 H96A 109.5
C94 C96 H96B 109.5
C94 C96 H96C 109.5
H96A C96 H96B 109.5
H96A C96 H96C 109.5
H96B C96 H96C 109.5

loop_
_geom_bond_atom_site_label_1
_geom_bond_atom_site_label_2
_geom_bond_distance
Lu1 N1 2.340(2)
Lu1 N12 2.3259(19)
Lu1 N3 2.3265(19)
Lu1 N2 2.324(2)
Lu1 N13 2.3523(19)
Lu1 N11 2.338(2)
P2 C23 1.782(2)
P2 N3 1.637(2)
P2 C4 1.765(2)
P2 C17 1.803(2)
P12 C73 1.778(3)
P12 N13 1.636(2)
P12 C67 1.800(2)
P12 C54 1.770(2)
P11 N12 1.642(2)
P11 C61 1.814(2)
P11 C55 1.782(3)
P11 C51 1.765(2)
P1 C1 1.749(2)
P1 C5 1.786(3)
P1 N2 1.634(2)
P1 C11 1.812(3)
C89 H89 0.9500
C89 C90 1.400(4)
C89 C88 1.402(3)
F1 C102 1.357(3)
F11 C114 1.362(3)
F10 C112 1.339(3)
F5 C106 1.365(3)
N1 C1 1.368(3)
N1 C4 1.358(3)
F20 C124 1.337(3)
F15 C118 1.375(3)
C1 C2 1.411(3)
C23 C28 1.405(3)
C23 C24 1.389(3)
F17 C121 1.333(3)
C18 H18 0.9500
C18 C19 1.386(4)
C18 C17 1.377(3)
F6 C108 1.346(3)
C118 C113 1.387(4)
C118 C117 1.374(4)
F7 C109 1.336(3)
C43 H43 0.9500
C43 C38 1.385(4)
C43 C42 1.405(4)
C5 C6 1.392(4)
C5 C10 1.378(4)
F14 C117 1.350(3)
F4 C105 1.352(3)
C80 H80 0.9500
C80 C81 1.385(3)
C80 C79 1.389(3)
N12 C79 1.441(3)
F13 C116 1.336(3)
F2 C103 1.354(3)
F3 C104 1.331(3)
F18 C122 1.359(3)
C2 H2 0.9500
C2 C3 1.384(4)
N3 C38 1.453(3)
C61 C66 1.371(4)
C61 C62 1.385(3)
C81 H81 0.9500
C81 C82 1.386(4)
F8 C110 1.356(3)
N2 C29 1.437(3)
C28 H28 0.9500
C28 C27 1.363(3)
C73 C78 1.398(4)
C73 C74 1.388(4)
C66 H66 0.9500
C66 C65 1.379(4)
F12 C115 1.369(3)
C103 C104 1.384(4)
C103 C102 1.366(4)
C93 H93 0.9500
C93 C88 1.395(3)
C93 C92 1.398(4)
C3 H3 0.9500
C3 C4 1.409(3)
C108 C107 1.379(4)
C108 C109 1.388(4)
F19 C123 1.340(3)
C30 H30 0.9500
C30 C29 1.391(4)
C30 C31 1.386(4)
C104 C105 1.378(4)
F9 C111 1.338(3)
C40 H40 0.9500
C40 C39 1.386(4)
C40 C41 1.376(4)
B1 C113 1.634(4)
B1 C107 1.673(4)
B1 C101 1.649(4)
B1 C119 1.681(4)
C113 C114 1.402(4)
N13 C88 1.449(3)
C72 H72 0.9500
C72 C67 1.371(3)
C72 C71 1.377(4)
C56 H56 0.9500
C56 C57 1.364(4)
C56 C55 1.394(4)
C107 C112 1.372(4)
C115 C116 1.373(5)
C115 C114 1.365(4)
C27 H27 0.9500
C27 C26 1.379(4)
C76 H76 0.9500
C76 C77 1.372(5)
C76 C75 1.385(5)
C109 C110 1.358(5)
C91 C90 1.391(4)
C91 C92 1.393(4)
C91 C94 1.539(4)
C19 H19 0.9500
C19 C20 1.353(4)
C83 H83 0.9500
C83 C84 1.396(4)
C83 C82 1.377(4)
C116 C117 1.388(5)
C38 C39 1.392(3)
C121 C122 1.365(4)
C121 C120 1.384(4)
C17 C22 1.376(3)
C112 C111 1.399(4)
C29 C34 1.395(4)
C57 H57 0.9500
C57 C58 1.372(5)
C101 C102 1.398(4)
C101 C106 1.387(4)
C90 H90 0.9500
C67 C68 1.366(4)
C105 C106 1.373(4)
C39 H39 0.9500
C11 C12 1.373(4)
C11 C16 1.369(4)
C84 H84 0.9500
C84 C79 1.391(3)
C26 H26 0.9500
C26 C25 1.389(4)
C55 C60 1.394(4)
C21 H21 0.9500
C21 C22 1.385(4)
C21 C20 1.364(4)
C32 C31 1.396(4)
C32 C35 1.534(4)
C32 C33 1.380(4)
C119 C124 1.380(4)
C119 C120 1.379(4)
C122 C123 1.360(4)
C24 H24 0.9500
C24 C25 1.372(4)
C124 C123 1.398(4)
C31 H31 0.9500
C120 F16 1.348(3)
C22 H22 0.9500
C60 H60 0.9500
C60 C59 1.362(4)
C64 H64 0.9500
C64 C63 1.355(4)
C64 C65 1.374(4)
C77 H77 0.9500
C77 C78 1.362(4)
C63 H63 0.9500
C63 C62 1.386(4)
C42 H42 0.9500
C42 C41 1.387(4)
C62 H62 0.9500
C12 H12 0.9500
C12 C13 1.386(4)
C25 H25 0.9500
C111 C110 1.347(5)
C82 C85 1.521(3)
C6 H6 0.9500
C6 C7 1.380(4)
N11 C54 1.358(3)
N11 C51 1.366(3)
C53 H53 0.9500
C53 C54 1.408(3)
C53 C52 1.383(3)
C52 H52 0.9500
C52 C51 1.408(3)
C86 H86A 0.9800
C86 H86B 0.9800
C86 H86C 0.9800
C86 C85 1.529(4)
C70 H70 0.9500
C70 C71 1.368(4)
C70 C69 1.363(4)
C65 H65 0.9500
C87 H87A 0.9800
C87 H87B 0.9800
C87 H87C 0.9800
C87 C85 1.533(4)
C71 H71 0.9500
C68 H68 0.9500
C68 C69 1.379(4)
C85 H85 1.0000
C78 H78 0.9500
C92 H92 0.9500
C8 H8 0.9500
C8 C7 1.356(6)
C8 C9 1.373(6)
C41 C44B 1.653(19)
C41 C44 1.541(5)
C35 H35 1.0000
C35 C37 1.449(6)
C35 C36 1.493(6)
C7 H7 0.9500
C14 H14 0.9500
C14 C13 1.362(6)
C14 C15 1.356(5)
C45 H45A 0.9800
C45 H45B 0.9800
C45 H45C 0.9800
C45 C44 1.514(9)
C9 H9 0.9500
C9 C10 1.373(4)
C10 H10 0.9500
C16 H16 0.9500
C16 C15 1.394(4)
C74 H74 0.9500
C74 C75 1.357(4)
C58 H58 0.9500
C58 C59 1.373(5)
C69 H69 0.9500
C46B H46A 0.9800
C46B H46B 0.9800
C46B H46C 0.9800
C46B C44B 1.29(3)
C44B H44B 1.0000
C44B C45B 1.48(3)
C75 H75 0.9500
C13 H13 0.9500
C37 H37A 0.9800
C37 H37B 0.9800
C37 H37C 0.9800
C59 H59 0.9500
C20 H20 0.9500
C34 H34 0.9500
C34 C33 1.396(4)
C33 H33 0.9500
C36 H36A 0.9800
C36 H36B 0.9800
C36 H36C 0.9800
C15 H15 0.9500
C44 H44 1.0000
C44 C46 1.476(7)
C46 H46D 0.9800
C46 H46E 0.9800
C46 H46F 0.9800
C45B H45D 0.9800
C45B H45E 0.9800
C45B H45F 0.9800
C94 H94 1.0000
C94 C95 1.504(5)
C94 C96 1.468(5)
C95 H95A 0.9800
C95 H95B 0.9800
C95 H95C 0.9800
C96 H96A 0.9800
C96 H96B 0.9800
C96 H96C 0.9800

loop_
_geom_torsion_atom_site_label_1
_geom_torsion_atom_site_label_2
_geom_torsion_atom_site_label_3
_geom_torsion_atom_site_label_4
_geom_torsion
Lu1 N1 C1 P1 -16.9(2)
Lu1 N1 C1 C2 164.81(17)
Lu1 N1 C4 P2 14.5(2)
Lu1 N1 C4 C3 -164.73(16)
Lu1 N12 C79 C80 120.5(2)
Lu1 N12 C79 C84 -58.6(3)
Lu1 N3 C38 C43 -65.2(3)
Lu1 N3 C38 C39 114.0(2)
Lu1 N2 C29 C30 114.6(2)
Lu1 N2 C29 C34 -61.1(3)
Lu1 N13 C88 C89 -48.7(3)
Lu1 N13 C88 C93 130.2(2)
Lu1 N11 C54 P12 -1.6(3)
Lu1 N11 C54 C53 176.14(16)
Lu1 N11 C51 P11 4.9(3)
Lu1 N11 C51 C52 -176.20(16)
P2 C23 C28 C27 172.30(19)
P2 C23 C24 C25 -172.8(2)
P2 N3 C38 C43 120.9(2)
P2 N3 C38 C39 -59.9(3)
P2 C17 C22 C21 -175.3(2)
P12 C73 C78 C77 178.5(3)
P12 C73 C74 C75 -177.9(3)
P12 N13 C88 C89 127.1(2)
P12 N13 C88 C93 -54.1(3)
P12 C67 C68 C69 176.5(3)
P11 N12 C79 C80 -63.0(3)
P11 N12 C79 C84 117.9(2)
P11 C61 C66 C65 -176.9(2)
P11 C61 C62 C63 176.0(2)
P11 C55 C60 C59 -176.4(3)
P1 C1 C2 C3 -178.5(2)
P1 C5 C6 C7 174.6(3)
P1 C5 C10 C9 -174.5(3)
P1 N2 C29 C30 -63.5(3)
P1 N2 C29 C34 120.8(2)
P1 C11 C12 C13 177.7(3)
P1 C11 C16 C15 -177.9(2)
F10 C112 C111 F9 1.6(4)
F10 C112 C111 C110 -178.1(3)
N1 C1 C2 C3 -0.8(3)
F20 C124 C123 F19 -0.4(4)
F20 C124 C123 C122 -178.4(3)
F15 C118 C113 B1 -2.5(4)
F15 C118 C113 C114 -177.6(2)
F15 C118 C117 F14 -1.0(4)
F15 C118 C117 C116 179.6(2)
C1 P1 C5 C6 -31.3(3)
C1 P1 C5 C10 144.3(2)
C1 P1 N2 Lu1 -13.99(15)
C1 P1 N2 C29 163.98(19)
C1 P1 C11 C12 139.2(2)
C1 P1 C11 C16 -44.0(3)
C1 N1 C4 P2 178.71(16)
C1 N1 C4 C3 -0.5(3)
C1 C2 C3 C4 0.5(3)
C23 P2 N3 Lu1 118.12(12)
C23 P2 N3 C38 -68.2(2)
C23 P2 C4 N1 -130.98(17)
C23 P2 C4 C3 48.0(3)
C23 P2 C17 C18 37.1(2)
C23 P2 C17 C22 -148.2(2)
C23 C28 C27 C26 0.2(4)
C23 C24 C25 C26 0.6(5)
F17 C121 C122 F18 0.1(5)
F17 C121 C122 C123 179.9(3)
F17 C121 C120 C119 179.3(3)
F17 C121 C120 F16 -0.6(4)
C18 C19 C20 C21 -0.4(5)
C18 C17 C22 C21 -0.5(4)
F6 C108 C107 B1 -0.3(4)
F6 C108 C107 C112 -179.0(2)
F6 C108 C109 F7 0.0(4)
F6 C108 C109 C110 -179.5(3)
C118 C113 C114 F11 177.5(2)
C118 C113 C114 C115 -2.6(4)
F7 C109 C110 F8 1.4(5)
F7 C109 C110 C111 179.9(3)
C43 C38 C39 C40 -3.8(4)
C43 C42 C41 C40 -2.3(5)
C43 C42 C41 C44B 166.8(7)
C43 C42 C41 C44 178.1(4)
C5 P1 C1 N1 -102.47(18)
C5 P1 C1 C2 75.3(3)
C5 P1 N2 Lu1 102.08(14)
C5 P1 N2 C29 -80.0(2)
C5 P1 C11 C12 24.5(3)
C5 P1 C11 C16 -158.7(2)
C5 C6 C7 C8 0.0(6)
F4 C105 C106 F5 -1.0(4)
F4 C105 C106 C101 178.6(2)
C80 C81 C82 C83 2.3(4)
C80 C81 C82 C85 -175.8(3)
N12 P11 C61 C66 70.9(2)
N12 P11 C61 C62 -105.3(2)
N12 P11 C55 C56 -130.2(2)
N12 P11 C55 C60 47.5(3)
N12 P11 C51 N11 3.6(2)
N12 P11 C51 C52 -175.0(3)
F13 C116 C117 C118 179.3(3)
F13 C116 C117 F14 -0.1(4)
F2 C103 C104 F3 0.5(4)
F2 C103 C104 C105 -178.8(3)
F2 C103 C102 F1 1.0(4)
F2 C103 C102 C101 -178.2(3)
F3 C104 C105 F4 -1.1(4)
F3 C104 C105 C106 179.3(3)
F18 C122 C123 F19 1.8(5)
F18 C122 C123 C124 179.8(3)
C2 C3 C4 P2 -179.0(2)
C2 C3 C4 N1 0.0(3)
N3 P2 C23 C28 173.46(18)
N3 P2 C23 C24 -12.9(2)
N3 P2 C4 N1 -8.75(19)
N3 P2 C4 C3 170.2(3)
N3 P2 C17 C18 -90.8(2)
N3 P2 C17 C22 83.8(2)
N3 C38 C39 C40 177.0(2)
C61 P11 N12 Lu1 -129.05(12)
C61 P11 N12 C79 54.7(2)
C61 P11 C55 C56 102.0(2)
C61 P11 C55 C60 -80.2(2)
C61 P11 C51 N11 127.28(18)
C61 P11 C51 C52 -51.3(3)
C61 C66 C65 C64 1.0(4)
C81 C80 C79 N12 176.3(2)
C81 C80 C79 C84 -4.6(4)
C81 C82 C85 C86 -167.9(3)
C81 C82 C85 C87 66.4(3)
N2 P1 C1 N1 17.76(19)
N2 P1 C1 C2 -164.5(3)
N2 P1 C5 C6 -145.8(2)
N2 P1 C5 C10 29.7(3)
N2 P1 C11 C12 -102.8(3)
N2 P1 C11 C16 74.0(3)
N2 C29 C34 C33 176.0(3)
C28 C23 C24 C25 0.9(4)
C28 C27 C26 C25 1.2(4)
C73 P12 N13 Lu1 104.77(13)
C73 P12 N13 C88 -71.0(2)
C73 P12 C67 C72 -162.9(2)
C73 P12 C67 C68 19.6(3)
C73 P12 C54 N11 -111.43(19)
C73 P12 C54 C53 71.5(3)
C73 C74 C75 C76 -0.2(5)
C66 C61 C62 C63 -0.2(4)
F12 C115 C116 F13 -0.4(4)
F12 C115 C116 C117 -179.6(3)
F12 C115 C114 F11 1.7(4)
F12 C115 C114 C113 -178.2(2)
C103 C104 C105 F4 178.2(3)
C103 C104 C105 C106 -1.4(4)
C108 C107 C112 F10 176.4(2)
C108 C107 C112 C111 -2.7(4)
C108 C109 C110 F8 -179.1(3)
C108 C109 C110 C111 -0.6(5)
C30 C29 C34 C33 0.1(4)
C104 C103 C102 F1 -179.5(2)
C104 C103 C102 C101 1.3(4)
C104 C105 C106 F5 178.7(2)
C104 C105 C106 C101 -1.8(4)
F9 C111 C110 F8 -0.4(5)
F9 C111 C110 C109 -178.9(3)
C40 C41 C44B C46B 58(2)
C40 C41 C44B C45B -84.1(18)
C40 C41 C44 C45 -153.8(6)
C40 C41 C44 C46 74.7(5)
B1 C113 C114 F11 2.0(4)
B1 C113 C114 C115 -178.1(2)
B1 C107 C112 F10 -2.2(4)
B1 C107 C112 C111 178.7(3)
B1 C101 C102 F1 0.2(4)
B1 C101 C102 C103 179.4(3)
B1 C101 C106 F5 0.1(4)
B1 C101 C106 C105 -179.5(3)
B1 C119 C124 F20 1.3(4)
B1 C119 C124 C123 -177.4(3)
B1 C119 C120 C121 178.2(3)
B1 C119 C120 F16 -1.8(4)
C113 C118 C117 F14 179.0(3)
C113 C118 C117 C116 -0.4(4)
C113 B1 C107 C108 170.6(2)
C113 B1 C107 C112 -11.0(4)
C113 B1 C101 C102 66.5(3)
C113 B1 C101 C106 -109.6(3)
C113 B1 C119 C124 -123.3(3)
C113 B1 C119 C120 60.5(3)
N13 P12 C73 C78 -160.2(2)
N13 P12 C73 C74 18.0(3)
N13 P12 C67 C72 70.9(3)
N13 P12 C67 C68 -106.6(3)
N13 P12 C54 N11 9.9(2)
N13 P12 C54 C53 -167.2(3)
C72 C67 C68 C69 -1.0(5)
C56 C57 C58 C59 2.0(5)
C56 C55 C60 C59 1.4(5)
C107 C108 C109 F7 178.1(3)
C107 C108 C109 C110 -1.4(5)
C107 B1 C113 C118 131.4(3)
C107 B1 C113 C114 -53.6(3)
C107 B1 C101 C102 -172.1(2)
C107 B1 C101 C106 11.8(4)
C107 B1 C119 C124 113.6(3)
C107 B1 C119 C120 -62.5(3)
C107 C112 C111 F9 -179.3(3)
C107 C112 C111 C110 1.0(5)
C4 P2 C23 C28 -70.2(2)
C4 P2 C23 C24 103.5(2)
C4 P2 N3 Lu1 0.73(14)
C4 P2 N3 C38 174.43(17)
C4 P2 C17 C18 151.3(2)
C4 P2 C17 C22 -34.1(2)
C4 N1 C1 P1 179.11(16)
C4 N1 C1 C2 0.8(3)
C115 C116 C117 C118 -1.5(4)
C115 C116 C117 F14 179.1(3)
C27 C26 C25 C24 -1.6(5)
C76 C77 C78 C73 -1.0(5)
C109 C108 C107 B1 -178.4(3)
C109 C108 C107 C112 2.9(4)
C19 C18 C17 P2 173.9(2)
C19 C18 C17 C22 -0.8(4)
C83 C84 C79 C80 3.9(4)
C83 C84 C79 N12 -176.9(2)
C83 C82 C85 C86 14.2(4)
C83 C82 C85 C87 -111.5(3)
C116 C115 C114 F11 -179.2(2)
C116 C115 C114 C113 0.9(4)
C38 C43 C42 C41 -0.3(5)
C121 C122 C123 F19 -178.0(3)
C121 C122 C123 C124 0.0(5)
C17 P2 C23 C28 44.4(2)
C17 P2 C23 C24 -141.9(2)
C17 P2 N3 Lu1 -118.45(13)
C17 P2 N3 C38 55.2(2)
C17 P2 C4 N1 115.92(17)
C17 P2 C4 C3 -65.1(3)
C17 C18 C19 C20 1.2(4)
C112 C111 C110 F8 179.3(3)
C112 C111 C110 C109 0.8(5)
C29 C30 C31 C32 1.3(5)
C29 C34 C33 C32 0.2(5)
C57 C56 C55 P11 177.0(2)
C57 C56 C55 C60 -0.8(4)
C57 C58 C59 C60 -1.3(6)
C101 B1 C113 C118 -109.0(3)
C101 B1 C113 C114 65.9(3)
C101 B1 C107 C108 56.4(3)
C101 B1 C107 C112 -125.2(3)
C101 B1 C119 C124 -7.7(4)
C101 B1 C119 C120 176.1(2)
C90 C89 C88 C93 4.5(4)
C90 C89 C88 N13 -176.6(2)
C90 C91 C92 C93 2.6(4)
C90 C91 C94 C95 170.6(3)
C90 C91 C94 C96 -67.3(4)
C114 C115 C116 F13 -179.5(3)
C114 C115 C116 C117 1.3(4)
C67 P12 C73 C78 70.0(2)
C67 P12 C73 C74 -111.8(2)
C67 P12 N13 Lu1 -133.16(12)
C67 P12 N13 C88 51.1(2)
C67 P12 C54 N11 136.49(18)
C67 P12 C54 C53 -40.6(3)
C67 C72 C71 C70 -1.2(6)
C67 C68 C69 C70 0.6(6)
C39 C40 C41 C42 1.8(5)
C39 C40 C41 C44B -161.3(12)
C39 C40 C41 C44 -178.5(3)
C11 P1 C1 N1 143.55(17)
C11 P1 C1 C2 -38.7(3)
C11 P1 C5 C6 84.6(3)
C11 P1 C5 C10 -99.9(2)
C11 P1 N2 Lu1 -134.31(13)
C11 P1 N2 C29 43.7(2)
C11 C12 C13 C14 0.0(6)
C11 C16 C15 C14 0.4(5)
C84 C83 C82 C81 -3.0(4)
C84 C83 C82 C85 175.0(3)
C55 P11 N12 Lu1 108.66(13)
C55 P11 N12 C79 -67.6(2)
C55 P11 C61 C66 -163.2(2)
C55 P11 C61 C62 20.6(3)
C55 P11 C51 N11 -117.63(18)
C55 P11 C51 C52 63.8(3)
C55 C56 C57 C58 -0.9(5)
C55 C60 C59 C58 -0.4(5)
C79 C80 C81 C82 1.5(4)
C119 B1 C113 C118 14.1(4)
C119 B1 C113 C114 -170.9(2)
C119 B1 C107 C108 -67.5(3)
C119 B1 C107 C112 111.0(3)
C119 B1 C101 C102 -54.7(3)
C119 B1 C101 C106 129.2(3)
C119 C124 C123 F19 178.4(3)
C119 C124 C123 C122 0.4(5)
C122 C121 C120 C119 -1.2(5)
C122 C121 C120 F16 178.8(3)
C24 C23 C28 C27 -1.3(4)
C124 C119 C120 C121 1.4(4)
C124 C119 C120 F16 -178.6(2)
C117 C118 C113 B1 177.5(3)
C117 C118 C113 C114 2.3(4)
C102 C103 C104 F3 -179.0(3)
C102 C103 C104 C105 1.6(4)
C102 C101 C106 F5 -176.1(2)
C102 C101 C106 C105 4.3(4)
C31 C30 C29 N2 -176.6(3)
C31 C30 C29 C34 -0.8(4)
C31 C32 C35 C37 66.8(5)
C31 C32 C35 C36 -160.4(4)
C31 C32 C33 C34 0.3(5)
C120 C121 C122 F18 -179.5(3)
C120 C121 C122 C123 0.4(5)
C120 C119 C124 F20 177.7(2)
C120 C119 C124 C123 -1.0(4)
C22 C21 C20 C19 -0.9(5)
C88 C89 C90 C91 -0.5(4)
C88 C93 C92 C91 1.4(4)
C64 C63 C62 C61 0.4(4)
C77 C76 C75 C74 -0.5(6)
C63 C64 C65 C66 -0.8(4)
C42 C43 C38 N3 -177.5(3)
C42 C43 C38 C39 3.3(4)
C42 C41 C44B C46B -106.8(17)
C42 C41 C44B C45B 111.3(19)
C42 C41 C44 C45 25.8(8)
C42 C41 C44 C46 -105.8(5)
C62 C61 C66 C65 -0.5(4)
C12 C11 C16 C15 -1.1(4)
C82 C83 C84 C79 -0.1(5)
C106 C101 C102 F1 176.7(2)
C106 C101 C102 C103 -4.1(4)
C6 C5 C10 C9 1.1(5)
C53 C52 C51 P11 178.8(2)
C53 C52 C51 N11 0.2(3)
C54 P12 C73 C78 -43.4(3)
C54 P12 C73 C74 134.8(2)
C54 P12 N13 Lu1 -14.47(15)
C54 P12 N13 C88 169.80(18)
C54 P12 C67 C72 -47.3(3)
C54 P12 C67 C68 135.2(3)
C54 N11 C51 P11 -179.09(16)
C54 N11 C51 C52 -0.1(3)
C54 C53 C52 C51 -0.2(3)
C52 C53 C54 P12 177.3(2)
C52 C53 C54 N11 0.1(3)
C65 C64 C63 C62 0.1(5)
C71 C72 C67 P12 -176.3(3)
C71 C72 C67 C68 1.3(5)
C71 C70 C69 C68 -0.4(6)
C78 C73 C74 C75 0.4(5)
C92 C93 C88 C89 -4.9(4)
C92 C93 C88 N13 176.2(2)
C92 C91 C90 C89 -3.0(4)
C92 C91 C94 C95 -11.6(5)
C92 C91 C94 C96 110.5(4)
C8 C9 C10 C5 -0.2(5)
C41 C40 C39 C38 1.2(4)
C35 C32 C31 C30 178.7(3)
C35 C32 C33 C34 -179.5(3)
C7 C8 C9 C10 -0.9(6)
C9 C8 C7 C6 1.0(6)
C10 C5 C6 C7 -1.0(5)
C51 P11 N12 Lu1 -10.69(15)
C51 P11 N12 C79 173.04(18)
C51 P11 C61 C66 -45.3(2)
C51 P11 C61 C62 138.5(2)
C51 P11 C55 C56 -14.4(3)
C51 P11 C55 C60 163.3(2)
C51 N11 C54 P12 -177.78(16)
C51 N11 C54 C53 0.0(3)
C16 C11 C12 C13 0.9(5)
C74 C73 C78 C77 0.3(5)
C69 C70 C71 C72 0.8(6)
C44B C41 C44 C45 50.6(15)
C44B C41 C44 C46 -81.0(16)
C75 C76 C77 C78 1.2(6)
C13 C14 C15 C16 0.4(6)
C20 C21 C22 C17 1.3(4)
C33 C32 C31 C30 -1.1(5)
C33 C32 C35 C37 -113.4(5)
C33 C32 C35 C36 19.4(5)
C15 C14 C13 C12 -0.7(6)
C44 C41 C44B C46B 93(2)
C44 C41 C44B C45B -48.7(19)
C94 C91 C90 C89 174.9(3)
C94 C91 C92 C93 -175.2(3)

loop_
_smtbx_masks_void_nr
_smtbx_masks_void_average_x
_smtbx_masks_void_average_y
_smtbx_masks_void_average_z
_smtbx_masks_void_volume
_smtbx_masks_void_count_electrons
1 -0.198 0.128 0.570 408.3 15.6
2 -0.302 -0.128 0.070 408.3 13.8
3 -0.198 0.372 0.070 408.3 12.1
4 0.081 0.174 0.281 47.5 0.0
5 0.081 0.326 0.781 47.5 0.0
6 -0.302 0.628 0.570 408.3 15.7
7 0.198 0.628 0.930 408.3 16.3
8 0.302 0.372 0.430 408.3 12.7
9 0.198 0.872 0.430 408.3 12.8
10 -0.081 0.674 0.219 47.5 0.0
11 -0.081 0.826 0.719 47.5 0.0
12 0.302 0.128 -0.070 408.3 14.6
13 0.229 0.105 0.542 7.0 0.7
14 0.229 0.395 0.042 7.0 0.9
15 0.271 0.605 0.542 7.0 0.8
16 0.271 0.895 0.042 7.0 0.6
17 0.419 0.674 0.281 47.5 0.0
18 0.419 0.826 0.781 47.5 0.0
19 0.581 0.174 0.219 47.5 0.0
20 0.581 0.326 0.719 47.5 0.0
21 0.729 0.105 0.958 7.0 0.9
22 0.729 0.395 0.458 7.0 0.6
23 0.771 0.605 0.958 7.0 0.6
24 0.771 0.895 0.458 7.0 0.8
